data_7708476
loop_
_publ_author_name
'Li, Na-Na'
'Yang, Ming'
'Xu, Xiao-Jie'
'Dong, Xi-Yan'
'Li, Si'
'Zang, Shuang-Quan'

_publ_section_title
;
 Ensembles from Silver Clusters and Cucurbit[6]urils-contained Linkers
;
_journal_name_full 'Dalton Transactions'
_journal_paper_doi 10.1039/D1DT02505H
_journal_year 2021
_chemical_formula_moiety '0.5(C128 H170.67 Ag24 N8 O48 S28), 0.66(C36 H36 N24 O12), 0.34(C36 H32 N24 O12)'
_chemical_formula_sum 'C100 H119.96 Ag12 N28 O36 S14'
_chemical_formula_weight 4033.48
_space_group_crystal_system monoclinic
_space_group_IT_number 13
_space_group_name_Hall '-P 2yc'
_space_group_name_H-M_alt 'P 1 2/c 1'
_atom_sites_solution_hydrogens geom
_atom_sites_solution_primary dual
_audit_creation_date 2021-09-04
_audit_creation_method
;
Olex2 1.2
(compiled 2018.05.29 svn.r3508 for OlexSys, GUI svn.r5506)
;
_audit_update_record
;
2021-09-27 deposited with the CCDC.	2021-09-29 downloaded from the CCDC.
;
_cell_angle_alpha 90
_cell_angle_beta 92.988(10)
_cell_angle_gamma 90
_cell_formula_units_Z 2
_cell_length_a 14.7785(17)
_cell_length_b 15.0645(13)
_cell_length_c 29.008(3)
_cell_measurement_reflns_used 11644
_cell_measurement_temperature 200.00(10)
_cell_measurement_theta_max 72.5920
_cell_measurement_theta_min 2.9580
_cell_volume 6449.3(11)
_computing_cell_refinement 'CrysAlisPro 1.171.39.27b (Rigaku OD, 2015)'
_computing_data_collection 'CrysAlisPro 1.171.39.27b (Rigaku OD, 2015)'
_computing_data_reduction 'CrysAlisPro 1.171.39.27b (Rigaku OD, 2015)'
_computing_molecular_graphics 'Olex2 (Dolomanov et al., 2009)'
_computing_publication_material 'Olex2 (Dolomanov et al., 2009)'
_computing_structure_refinement 'ShelXL (Sheldrick, 2015)'
_computing_structure_solution 'ShelXT (Sheldrick, 2015)'
_diffrn_ambient_environment N~2~
_diffrn_ambient_temperature 200.00(10)
_diffrn_detector 'CCD plate'
_diffrn_measured_fraction_theta_full 0.999
_diffrn_measured_fraction_theta_max 0.956
_diffrn_measurement_details
;
List of Runs (angles in degrees, time in seconds):

  # Type    Start    End  Width  t~exp~   \w     \q     \k     \f   Frames
#--------------------------------------------------------------------------
  1  \w    -28.00  88.00   0.50    0.50    --    0.00  38.00 -60.00  232
  2  \w    -21.00  30.00   0.50    0.50    --    0.00  38.00-150.00  102
  3  \w     -7.00  28.00   0.50    0.50    --    0.00 -57.00   0.00   70
  4  \w    -45.00 -12.00   0.50    0.50    --    0.00 -57.00   0.00   66
  5  \w     60.00  86.00   0.50    0.50    --    0.00  38.00-150.00   52
  6  \w    135.00 161.00   0.50    5.00    --   97.60  30.00 150.00   52
  7  \w      8.00 106.00   0.50    5.00    --   97.60 -61.00-120.00  196
  8  \w      9.00 104.00   0.50    5.00    --   97.60 -45.00-120.00  190
  9  \w     70.00 176.00   0.50    5.00    --   97.60  45.00 120.00  212
 10  \w     65.00 187.00   0.50    5.00    --   97.60  82.00   0.00  244
 11  \w     69.00 165.00   0.50    5.00    --   97.60  45.00  90.00  192
 12  \w    123.00 149.00   0.50    5.00    --   97.60 -15.00  90.00   52
 13  \w     92.00 118.00   0.50    5.00    --   97.60 -61.00-180.00   52
 14  \w      9.00  50.00   0.50    5.00    --   97.60 -15.00  90.00   82
;
_diffrn_measurement_device 'four-circle diffractometer'
_diffrn_measurement_device_type 'XtaLAB AFC12 (RINC): Kappa single'
_diffrn_measurement_method '\w scans'
_diffrn_orient_matrix_type 'CrysAlisPro convention (1999,Acta A55,543-557)'
_diffrn_orient_matrix_UB_11 -0.0561100000
_diffrn_orient_matrix_UB_12 -0.0335495000
_diffrn_orient_matrix_UB_13 -0.0431545000
_diffrn_orient_matrix_UB_21 -0.0615565000
_diffrn_orient_matrix_UB_22 0.0816298000
_diffrn_orient_matrix_UB_23 0.0027780000
_diffrn_orient_matrix_UB_31 0.0634815000
_diffrn_orient_matrix_UB_32 0.0518587000
_diffrn_orient_matrix_UB_33 -0.0306041000
_diffrn_radiation_monochromator graphite
_diffrn_radiation_probe x-ray
_diffrn_radiation_type CuK\a
_diffrn_radiation_wavelength 1.54184
_diffrn_reflns_av_R_equivalents 0.0865
_diffrn_reflns_av_unetI/netI 0.0725
_diffrn_reflns_Laue_measured_fraction_full 0.999
_diffrn_reflns_Laue_measured_fraction_max 0.956
_diffrn_reflns_limit_h_max 18
_diffrn_reflns_limit_h_min -10
_diffrn_reflns_limit_k_max 17
_diffrn_reflns_limit_k_min -18
_diffrn_reflns_limit_l_max 36
_diffrn_reflns_limit_l_min -34
_diffrn_reflns_number 34606
_diffrn_reflns_point_group_measured_fraction_full 0.999
_diffrn_reflns_point_group_measured_fraction_max 0.956
_diffrn_reflns_theta_full 67.684
_diffrn_reflns_theta_max 74.792
_diffrn_reflns_theta_min 2.933
_diffrn_source 'fine-focus sealed X-ray tube'
_diffrn_source_type 'Enhance (Cu) X-ray Source'
_exptl_absorpt_coefficient_mu 17.144
_exptl_absorpt_correction_T_max 1.00000
_exptl_absorpt_correction_T_min 0.51829
_exptl_absorpt_correction_type multi-scan
_exptl_absorpt_process_details
;
CrysAlisPro 1.171.39.27b (Rigaku Oxford Diffraction, 2015)
Empirical absorption correction using spherical harmonics,
 implemented in SCALE3 ABSPACK scaling algorithm.
;
_exptl_crystal_colour colourless
_exptl_crystal_colour_primary colourless
_exptl_crystal_density_diffrn 2.077
_exptl_crystal_description block
_exptl_crystal_F_000 3984
_exptl_crystal_size_max 0.03
_exptl_crystal_size_mid 0.02
_exptl_crystal_size_min 0.02
_refine_diff_density_max 4.156
_refine_diff_density_min -3.246
_refine_diff_density_rms 0.282
_refine_ls_extinction_method none
_refine_ls_goodness_of_fit_ref 1.072
_refine_ls_hydrogen_treatment constr
_refine_ls_matrix_type full
_refine_ls_number_parameters 1331
_refine_ls_number_reflns 12669
_refine_ls_number_restraints 1083
_refine_ls_restrained_S_all 1.036
_refine_ls_R_factor_all 0.1558
_refine_ls_R_factor_gt 0.1317
_refine_ls_shift/su_max 0.001
_refine_ls_shift/su_mean 0.000
_refine_ls_structure_factor_coef Fsqd
_refine_ls_weighting_details
;
 w=1/[\s^2^(Fo^2^)+(0.1683P)^2^+180.7074P]
 where P=(Fo^2^+2Fc^2^)/3
;
_refine_ls_weighting_scheme calc
_refine_ls_wR_factor_gt 0.3430
_refine_ls_wR_factor_ref 0.3621
_reflns_Friedel_coverage 0.000
_reflns_number_gt 9020
_reflns_number_total 12669
_reflns_threshold_expression 'I > 2\s(I)'
_cod_data_source_file d1dt02505h2.cif
_cod_data_source_block SCM_1
_cod_database_code 7708476
_shelxl_version_number 2013-2
_chemical_oxdiff_usercomment ' '
_shelx_space_group_comment
;
The symmetry employed for this shelxl refinement is uniquely defined
by the following loop, which should always be used as a source of
symmetry information in preference to the above space-group names.
They are only intended as comments.
;
_shelx_estimated_absorpt_t_max 0.726
_shelx_estimated_absorpt_t_min 0.627
_reflns_odcompleteness_completeness 99.90
_reflns_odcompleteness_iscentric 1
_reflns_odcompleteness_theta 66.97
_olex2_refinement_description
;
1. Fixed Uiso
 At 1.2 times of:
  All C(H) groups, All C(H,H) groups, All C(H,H,H,H) groups
 At 1.5 times of:
  All C(H,H,H) groups
2. Restrained distances
 S8-C70
 1.7 with sigma of 0.01
 N9-C51 \\sim N8-C46 \\sim N8-C43 \\sim N12-C48 \\sim N6-C48 \\sim N14-C40
\\sim N7-C40 \\sim N4-C36 \\sim N3-
 C36 \\sim N11-C42 \\sim N10-C42
 with sigma of 0.01
 N9-C47 \\sim N11-C46 \\sim N13-C49 \\sim N12-C38
 with sigma of 0.01
 O27-C70 \\sim C70-O26
 with sigma of 0.01
 S6-C31 \\sim S8-C70
 with sigma of 0.01
 O26-C70 \\sim C70-O25
 with sigma of 0.01
 S5-C71 \\sim S5-C26
 with sigma of 0.01
 N15-C63 \\sim N24-C63 \\sim N13-C43 \\sim N8-C43
 with sigma of 0.01
 C77-C76 \\sim C74-C78
 with sigma of 0.01
 C75-C78 \\sim C74-C75 \\sim C74-C76 \\sim C73-C76 \\sim C77-C73 \\sim C78-C77
 with sigma of 0.01
 N18-C57 \\sim N21-C57 \\sim N14-C39 \\sim N4-C39
 with sigma of 0.01
 N21-O20 \\sim O20-N18
 with sigma of 0.01
 O24-C69 \\sim O16-C35 \\sim O17-C37 \\sim O23-C67 \\sim O21-C59 \\sim O18-C41
\\sim O22-C61 \\sim O15-C44
 \\sim O13-C34 \\sim O19-C52 \\sim O14-C39 \\sim O20-C57
 with sigma of 0.01
 O12-C31 \\sim C31-O9
 with sigma of 0.01
 O9-C31 \\sim C31-O10
 with sigma of 0.01
 S8-O27 \\sim S6-O12 \\sim S6-O10 \\sim S8-O25 \\sim S8-O26 \\sim S6-O9
 with sigma of 0.01
3. Restrained planarity
 C73, C74, C75, C76, C77, C78
 with sigma of 0.01
4. Uiso/Uaniso restraints and constraints
C28 \\sim C33: within 2A with sigma of 0.01 and sigma for terminal atoms of 0.02
N1 \\sim N2 \\sim N3 \\sim N4 \\sim N5 \\sim N6 \\sim N7 \\sim N8 \\sim N9
\\sim N10 \\sim N11 \\sim N12 \\sim N13 \\sim N14 \\sim N15 \\sim N16 \\sim N17
\\sim N18 \\sim N19 \\sim N20 \\sim N21 \\sim N22 \\sim N23 \\sim N24 \\sim N25
\\sim N26: within 2A with sigma of 0.01 and sigma for terminal atoms of 0.02
C31 \\sim C70: within 2A with sigma of 0.01 and sigma for terminal atoms of 0.02
C26 \\sim C71: within 2A with sigma of 0.01 and sigma for terminal atoms of 0.02
C34 \\sim C35 \\sim C36 \\sim C37 \\sim C38 \\sim C39 \\sim C40 \\sim C41 \\sim
C42 \\sim C43 \\sim C44 \\sim C45 \\sim C46 \\sim C47 \\sim C48 \\sim C49 \\sim
C50 \\sim C51 \\sim C52 \\sim C53 \\sim C54 \\sim C55 \\sim C56 \\sim C57 \\sim
C58 \\sim C59 \\sim C60 \\sim C61 \\sim C62 \\sim C63 \\sim C64 \\sim C65 \\sim
C66 \\sim C67 \\sim C68 \\sim C69: within 2A with sigma of 0.01 and sigma for
terminal atoms of 0.02
C19 \\sim C22 \\sim C25 \\sim C27 \\sim C30 \\sim C32: within 2A with sigma of
0.01 and sigma for terminal atoms of 0.02
O6 \\sim O8 \\sim O11 \\sim O28 \\sim O29 \\sim O30: within 2A with sigma of
0.01 and sigma for terminal atoms of 0.02
C3 \\sim C4 \\sim C5 \\sim C6 \\sim C7 \\sim C8 \\sim C9 \\sim C72 \\sim C73
\\sim C74 \\sim C75 \\sim C76 \\sim C77 \\sim C78: within 2A with sigma of 0.01
and sigma for terminal atoms of 0.02
O13 \\sim O15 \\sim O16 \\sim O17 \\sim O18 \\sim O19 \\sim O21 \\sim O22 \\sim
O23 \\sim O24: within 2A with sigma of 0.01 and sigma for terminal atoms of 0.02
O9 \\sim O10 \\sim O12: within 2A with sigma of 0.01 and sigma for terminal
atoms of 0.02
O9 \\sim O10 \\sim O12 \\sim O25 \\sim O26 \\sim O27: within 2A with sigma of
0.005 and sigma for terminal atoms of 0.01
Uanis(O13) \\sim Ueq, Uanis(O19) \\sim Ueq, Uanis(O14) \\sim Ueq, Uanis(O20)
\\sim Ueq, Uanis(S6) \\sim Ueq, Uanis(S8) \\sim Ueq, Uanis(O22) \\sim Ueq: with
sigma of 0.01 and sigma for terminal atoms of 0.02
Uanis(C26) \\sim Ueq, Uanis(O6) \\sim Ueq, Uanis(C29) \\sim Ueq, Uanis(C23)
\\sim Ueq, Uanis(C17) \\sim Ueq, Uanis(C24) \\sim Ueq, Uanis(C12) \\sim Ueq:
with sigma of 0.01 and sigma for terminal atoms of 0.02
Uanis(O26) \\sim Ueq, Uanis(O9) \\sim Ueq, Uanis(O27) \\sim Ueq, Uanis(O25)
\\sim Ueq, Uanis(O10) \\sim Ueq: with sigma of 0.01 and sigma for terminal
atoms of 0.02
Uanis(O23) \\sim Ueq, Uanis(O21) \\sim Ueq: with sigma of 0.01 and sigma for
terminal atoms of 0.02
5. Others
 Sof(C52)=Sof(C53)=Sof(H53)=Sof(C54)=Sof(H54)=Sof(C55)=Sof(H55A)=Sof(H55B)=
 Sof(C56)=Sof(H56)=Sof(C57)=Sof(C58)=Sof(H58)=Sof(C59)=Sof(C60)=Sof(H60)=
 Sof(C61)=Sof(C62)=Sof(H62)=Sof(C63)=Sof(H63A)=Sof(H63B)=Sof(C64)=Sof(H64)=
 Sof(C65)=Sof(H65)=Sof(C66)=Sof(H66A)=Sof(H66B)=Sof(C67)=Sof(C68)=Sof(H68A)=
 Sof(H68B)=Sof(C69)=Sof(N15)=Sof(N16)=Sof(N17)=Sof(N18)=Sof(N19)=Sof(N20)=
 Sof(N21)=Sof(N22)=Sof(N23)=Sof(N24)=Sof(N25)=Sof(N26)=Sof(O19)=Sof(O20)=
 Sof(O21)=Sof(O22)=Sof(O23)=Sof(O24)=1-FVAR(1)
 Sof(C34)=Sof(C35)=Sof(C36)=Sof(H36A)=Sof(H36B)=Sof(C37)=Sof(C38)=Sof(H38)=
 Sof(C39)=Sof(C40)=Sof(H40A)=Sof(H40B)=Sof(C41)=Sof(C42)=Sof(H42A)=Sof(H42B)=
 Sof(C43)=Sof(H43A)=Sof(H43B)=Sof(C44)=Sof(C45)=Sof(H45)=Sof(C46)=Sof(H46)=
 Sof(C47)=Sof(H47)=Sof(C48)=Sof(H48A)=Sof(H48B)=Sof(C49)=Sof(H49)=Sof(C50)=
 Sof(H50)=Sof(C51)=Sof(H51A)=Sof(H51B)=Sof(N3)=Sof(N4)=Sof(N5)=Sof(N6)=Sof(N7)=
 Sof(N8)=Sof(N9)=Sof(N10)=Sof(N11)=Sof(N12)=Sof(N13)=Sof(N14)=Sof(O13)=Sof(O14)=
 Sof(O15)=Sof(O16)=Sof(O17)=Sof(O18)=FVAR(1)
 Sof(C70)=Sof(H70A)=Sof(H70B)=Sof(O25)=Sof(O26)=Sof(O27)=Sof(S8)=1-FVAR(2)
 Sof(C31)=Sof(H31B)=Sof(H31C)=Sof(H31A)=Sof(O9)=Sof(O10)=Sof(O12)=Sof(S6)=
 FVAR(2)
 Sof(C71)=Sof(H71A)=Sof(H71B)=Sof(H71C)=Sof(O28)=Sof(O29)=Sof(O30)=1-FVAR(3)
 Sof(C26)=Sof(H26A)=Sof(H26B)=Sof(H26C)=Sof(O6)=Sof(O8)=Sof(O11)=FVAR(3)
 Sof(C72)=Sof(H72A)=Sof(H72B)=Sof(C73)=Sof(C74)=Sof(H74)=Sof(C75)=Sof(H75)=
 Sof(C76)=Sof(H76)=Sof(C77)=Sof(H77)=Sof(C78)=Sof(H78)=1-FVAR(4)
 Sof(C3)=Sof(H3A)=Sof(H3B)=Sof(C4)=Sof(C5)=Sof(H5)=Sof(C6)=Sof(H6)=Sof(C7)=
 Sof(H7)=Sof(C8)=Sof(H8)=Sof(C9)=Sof(H9)=FVAR(4)
 Fixed Sof: H24A(0.5) H24B(0.5) H24C(0.5) H24D(0.5) C28(0.5) H28A(0.5)
 H28B(0.5) C33(0.5) H33A(0.5) H33B(0.5)
6.a Ternary CH refined with riding coordinates:
 C38(H38), C45(H45), C46(H46), C47(H47), C49(H49), C50(H50), C54(H54),
 C56(H56), C58(H58), C62(H62), C64(H64), C65(H65)
6.b Secondary CH2 refined with riding coordinates:
 C2(H2A,H2B), C3(H3A,H3B), C15(H15A,H15B), C16(H16A,H16B), C24(H24A,H24B),
 C24(H24C,H24D), C28(H28A,H28B), C33(H33A,H33B), C72(H72A,H72B), C36(H36A,H36B),
  C40(H40A,H40B), C42(H42A,H42B), C43(H43A,H43B), C48(H48A,H48B), C51(H51A,
 H51B), C55(H55A,H55B), C63(H63A,H63B), C66(H66A,H66B), C68(H68A,H68B),
 C70(H70A,H70B)
6.c Aromatic/amide H refined with riding coordinates:
 C1(H1), C5(H5), C6(H6), C7(H7), C8(H8), C9(H9), C10(H10), C12(H12), C13(H13),
 C14(H14), C17(H17), C18(H18), C21(H21), C22(H22), C23(H23), C25(H25), C27(H27),
  C30(H30), C32(H32), C74(H74), C75(H75), C76(H76), C77(H77), C78(H78),
 C53(H53), C60(H60)
6.d Fitted hexagon refined as free rotating group:
 C4(C5,C6,C7,C8,C9)
6.e Idealised Me refined as rotating group:
 C20(H20A,H20B,H20C), C26(H26A,H26B,H26C), C29(H29A,H29C,H29B), C31(H31B,H31C,
 H31A), C71(H71A,H71B,H71C)
;
_olex2_submission_special_instructions 'No special instructions were received'
_oxdiff_exptl_absorpt_empirical_details
;
Empirical correction (ABSPACK) includes:
- Absorption correction using spherical harmonics
- Frame scaling
;
_oxdiff_exptl_absorpt_empirical_full_max 1.691
_oxdiff_exptl_absorpt_empirical_full_min 0.531

loop_
_space_group_symop_operation_xyz
'x, y, z'
'-x, y, -z+1/2'
'-x, -y, -z'
'x, -y, z-1/2'

loop_
_atom_site_label
_atom_site_type_symbol
_atom_site_fract_x
_atom_site_fract_y
_atom_site_fract_z
_atom_site_U_iso_or_equiv
_atom_site_adp_type
_atom_site_occupancy
_atom_site_site_symmetry_order
_atom_site_calc_flag
_atom_site_refinement_flags_posn
_atom_site_refinement_flags_adp
_atom_site_refinement_flags_occupancy
_atom_site_disorder_assembly
_atom_site_disorder_group
Ag1 Ag 0.14363(10) 0.41139(9) 0.29013(5) 0.0544(4) Uani 1 1 d . . . . .
Ag2 Ag 0.01604(10) 0.50447(8) 0.35494(5) 0.0556(4) Uani 1 1 d . . . . .
Ag3 Ag 0.14156(11) 0.60698(9) 0.29180(5) 0.0630(4) Uani 1 1 d . . . . .
Ag4 Ag 0.15880(10) 0.38837(10) 0.17932(5) 0.0593(4) Uani 1 1 d . . . . .
Ag5 Ag 0.16947(10) 0.63278(10) 0.17596(6) 0.0669(5) Uani 1 1 d . . . . .
Ag6 Ag 0.0000 0.72856(15) 0.2500 0.0659(6) Uani 1 2 d S T P A .
Ag7 Ag 0.0000 0.28970(18) 0.2500 0.0828(8) Uani 1 2 d S T P . .
C1 C 0.0694(13) 0.1338(11) 0.3254(7) 0.056(5) Uani 1 1 d . . . . .
H1 H 0.1117 0.1632 0.3082 0.067 Uiso 1 1 calc R . . . .
C2 C 0.0527(14) 0.2740(12) 0.3729(7) 0.056(4) Uani 1 1 d . . . . .
H2A H 0.1178 0.2815 0.3769 0.067 Uiso 1 1 calc R . . . .
H2B H 0.0264 0.2898 0.4018 0.067 Uiso 1 1 calc R . . . .
C3 C 0.062(3) 0.725(3) 0.3776(16) 0.053(4) Uani 0.561(17) 1 d . U . A 1
H3A H 0.1131 0.6899 0.3902 0.063 Uiso 0.561(17) 1 calc R . . A 1
H3B H 0.0870 0.7788 0.3650 0.063 Uiso 0.561(17) 1 calc R . . A 1
C4 C 0.0079(16) 0.7470(14) 0.4129(7) 0.054(3) Uani 0.561(17) 1 d . U . A 1
C5 C -0.0508(16) 0.8171(13) 0.4202(7) 0.056(4) Uani 0.561(17) 1 d G U . A 1
H5 H -0.0608 0.8602 0.3976 0.067 Uiso 0.561(17) 1 calc R . . A 1
C6 C -0.0944(15) 0.8229(13) 0.4614(8) 0.059(4) Uani 0.561(17) 1 d G U . A 1
H6 H -0.1337 0.8698 0.4663 0.071 Uiso 0.561(17) 1 calc R . . A 1
C7 C -0.0795(16) 0.7585(14) 0.4953(6) 0.060(4) Uani 0.561(17) 1 d G U . A 1
H7 H -0.1087 0.7623 0.5228 0.072 Uiso 0.561(17) 1 calc R . . A 1
C8 C -0.0208(16) 0.6883(13) 0.4880(7) 0.060(4) Uani 0.561(17) 1 d G U . A 1
H8 H -0.0108 0.6453 0.5106 0.072 Uiso 0.561(17) 1 calc R . . A 1
C9 C 0.0229(15) 0.6826(13) 0.4468(8) 0.057(4) Uani 0.561(17) 1 d G U . A 1
H9 H 0.0622 0.6357 0.4419 0.069 Uiso 0.561(17) 1 calc R . . A 1
C10 C -0.0312(14) 0.1302(14) 0.3872(7) 0.062(5) Uani 1 1 d . . . . .
H10 H -0.0576 0.1578 0.4118 0.074 Uiso 1 1 calc R . . . .
C11 C 0.0313(13) 0.1780(12) 0.3617(6) 0.051(4) Uani 1 1 d . . . . .
C12 C 0.3310(12) 0.7275(12) 0.0567(7) 0.055(4) Uani 1 1 d . U . . .
H12 H 0.3575 0.6994 0.0322 0.067 Uiso 1 1 calc R . . . .
C13 C -0.0167(18) 0.0050(12) 0.3390(10) 0.079(7) Uani 1 1 d . . . . .
H13 H -0.0345 -0.0521 0.3303 0.095 Uiso 1 1 calc R . . . .
C14 C -0.0536(16) 0.0458(15) 0.3769(10) 0.080(7) Uani 1 1 d . . . . .
H14 H -0.0933 0.0149 0.3949 0.096 Uiso 1 1 calc R . . . .
C15 C 0.3707(19) 0.8674(15) 0.0244(7) 0.080(7) Uani 1 1 d . . . . .
H15A H 0.3249 0.9056 0.0097 0.096 Uiso 1 1 calc R . . . .
H15B H 0.3939 0.8289 0.0009 0.096 Uiso 1 1 calc R . . . .
C16 C 0.3291(14) 0.5036(14) 0.2502(8) 0.065(6) Uani 1 1 d . . . . .
H16A H 0.3420 0.5400 0.2773 0.078 Uiso 1 1 calc R . . . .
H16B H 0.3434 0.4426 0.2583 0.078 Uiso 1 1 calc R . . . .
C17 C 0.2858(16) 0.8534(15) 0.0927(7) 0.068(5) Uani 1 1 d . U . . .
H17 H 0.2817 0.9150 0.0935 0.082 Uiso 1 1 calc R . . . .
C18 C 0.0468(17) 0.0501(14) 0.3145(9) 0.081(7) Uani 1 1 d . . . . .
H18 H 0.0738 0.0220 0.2902 0.097 Uiso 1 1 calc R . . . .
C19 C 0.3883(18) 0.5331(16) 0.2122(10) 0.089(5) Uani 1 1 d . U . . .
C20 C 0.2068(19) 0.1292(17) 0.2161(9) 0.090(8) Uani 1 1 d . . . . .
H20A H 0.1484 0.1458 0.2028 0.135 Uiso 1 1 calc GR . . . .
H20B H 0.1993 0.0932 0.2430 0.135 Uiso 1 1 calc GR . . . .
H20C H 0.2392 0.0962 0.1940 0.135 Uiso 1 1 calc GR . . . .
C21 C 0.2455(17) 0.8024(14) 0.1259(7) 0.073(6) Uani 1 1 d . . . . .
H21 H 0.2174 0.8303 0.1499 0.087 Uiso 1 1 calc R . . . .
C22 C 0.4129(17) 0.6196(16) 0.2092(10) 0.090(5) Uani 1 1 d . U . . .
H22 H 0.3945 0.6609 0.2307 0.108 Uiso 1 1 calc R . . . .
C23 C 0.2912(13) 0.6779(13) 0.0910(7) 0.062(5) Uani 1 1 d . U . . .
H23 H 0.2967 0.6164 0.0906 0.075 Uiso 1 1 calc R . . . .
C24 C 0.4476(17) 0.9239(16) 0.0455(8) 0.075(6) Uani 1 1 d . U . . .
H24A H 0.4803 0.8874 0.0683 0.089 Uiso 0.5 1 calc R . . B 1
H24B H 0.4200 0.9717 0.0622 0.089 Uiso 0.5 1 calc R . . B 1
H24C H 0.4975 0.8895 0.0592 0.089 Uiso 0.5 1 calc R . . B 2
H24D H 0.4278 0.9685 0.0669 0.089 Uiso 0.5 1 calc R . . B 2
C25 C 0.4681(19) 0.6460(18) 0.1722(11) 0.097(5) Uani 1 1 d . U . . .
H25 H 0.4840 0.7051 0.1681 0.117 Uiso 1 1 calc R . . . .
C26 C 0.297(4) 0.898(4) 0.244(2) 0.079(12) Uani 0.43(3) 1 d D U . C 1
H26A H 0.3543 0.8684 0.2437 0.119 Uiso 0.43(3) 1 calc GR . . C 1
H26B H 0.3006 0.9458 0.2658 0.119 Uiso 0.43(3) 1 calc GR . . C 1
H26C H 0.2822 0.9222 0.2136 0.119 Uiso 0.43(3) 1 calc GR . . C 1
C27 C 0.418(2) 0.4754(19) 0.1811(11) 0.103(5) Uani 1 1 d . U . . .
H27 H 0.3973 0.4173 0.1822 0.124 Uiso 1 1 calc R . . . .
C28 C 0.521(3) 0.968(2) 0.0142(13) 0.058(8) Uani 0.5 1 d . U . D 1
H28A H 0.5689 0.9951 0.0336 0.069 Uiso 0.5 1 calc R . . D 1
H28B H 0.5482 0.9227 -0.0045 0.069 Uiso 0.5 1 calc R . . D 1
C29 C 0.312(3) 0.492(2) 0.4380(12) 0.118(11) Uani 1 1 d . U . . .
H29A H 0.2855 0.4655 0.4644 0.177 Uiso 1 1 calc GR . . . .
H29C H 0.3345 0.5496 0.4459 0.177 Uiso 1 1 calc GR . . . .
H29B H 0.3605 0.4549 0.4285 0.177 Uiso 1 1 calc GR . . . .
C30 C 0.496(2) 0.5813(19) 0.1435(12) 0.104(5) Uani 1 1 d . U . . .
H30 H 0.5309 0.5980 0.1190 0.125 Uiso 1 1 calc R . . . .
C31 C 0.0939(16) 0.4399(17) 0.0303(8) 0.120(17) Uani 0.668(18) 1 d D U . E 1
H31B H 0.0809 0.4972 0.0171 0.181 Uiso 0.668(18) 1 calc GR . . E 1
H31C H 0.0393 0.4146 0.0412 0.181 Uiso 0.668(18) 1 calc GR . . E 1
H31A H 0.1174 0.4017 0.0073 0.181 Uiso 0.668(18) 1 calc GR . . E 1
C32 C 0.477(2) 0.4957(19) 0.1482(13) 0.108(5) Uani 1 1 d . U . . .
H32 H 0.5029 0.4523 0.1301 0.129 Uiso 1 1 calc R . . . .
C33 C 0.467(3) 0.964(2) -0.0074(12) 0.058(8) Uani 0.5 1 d . U . D 2
H33A H 0.4940 0.9204 -0.0269 0.069 Uiso 0.5 1 calc R . . D 2
H33B H 0.4126 0.9883 -0.0229 0.069 Uiso 0.5 1 calc R . . D 2
C71 C 0.317(2) 0.856(3) 0.2376(14) 0.067(9) Uani 0.57(3) 1 d D U . C 2
H71A H 0.3458 0.8976 0.2590 0.101 Uiso 0.57(3) 1 calc GR . . C 2
H71B H 0.3069 0.8848 0.2082 0.101 Uiso 0.57(3) 1 calc GR . . C 2
H71C H 0.3562 0.8059 0.2342 0.101 Uiso 0.57(3) 1 calc GR . . C 2
C72 C 0.047(4) 0.739(4) 0.369(2) 0.053(4) Uani 0.439(17) 1 d . U . A 2
H72A H 0.1111 0.7259 0.3751 0.064 Uiso 0.439(17) 1 calc R . . A 2
H72B H 0.0441 0.7967 0.3538 0.064 Uiso 0.439(17) 1 calc R . . A 2
C73 C -0.001(2) 0.7460(18) 0.4176(12) 0.054(3) Uani 0.439(17) 1 d D U . A 2
C74 C -0.087(2) 0.705(2) 0.4816(11) 0.060(4) Uani 0.439(17) 1 d D U . A 2
H74 H -0.1133 0.6622 0.4994 0.072 Uiso 0.439(17) 1 calc R . . A 2
C75 C -0.094(2) 0.7945(19) 0.4940(12) 0.060(4) Uani 0.439(17) 1 d D U . A 2
H75 H -0.1252 0.8091 0.5199 0.072 Uiso 0.439(17) 1 calc R . . A 2
C76 C -0.040(2) 0.678(2) 0.4430(11) 0.058(4) Uani 0.439(17) 1 d D U . A 2
H76 H -0.0356 0.6188 0.4348 0.069 Uiso 0.439(17) 1 calc R . . A 2
C77 C -0.009(2) 0.835(2) 0.4302(12) 0.057(4) Uani 0.439(17) 1 d D U . A 2
H77 H 0.0180 0.8783 0.4123 0.068 Uiso 0.439(17) 1 calc R . . A 2
C78 C -0.055(2) 0.862(2) 0.4687(11) 0.058(4) Uani 0.439(17) 1 d D U . A 2
H78 H -0.0597 0.9218 0.4769 0.070 Uiso 0.439(17) 1 calc R . . A 2
N1 N 0.3302(12) 0.8137(10) 0.0597(6) 0.062(4) Uani 1 1 d . U . . .
N2 N 0.2467(9) 0.7151(10) 0.1237(6) 0.056(4) Uani 1 1 d . U . . .
O1 O 0.2701(9) 0.2811(8) 0.1915(4) 0.058(3) Uani 1 1 d . . . . .
O2 O 0.2456(13) 0.4280(12) 0.3594(6) 0.088(5) Uani 1 1 d . . . . .
O3 O 0.2180(12) 0.2654(8) 0.2687(4) 0.074(5) Uani 1 1 d . . . . .
O4 O 0.3566(12) 0.1957(12) 0.2480(6) 0.086(5) Uani 1 1 d . . . . .
O5 O 0.1402(14) 0.4935(10) 0.4133(6) 0.082(5) Uani 1 1 d . . . . .
O6 O 0.139(4) 0.816(4) 0.220(3) 0.065(10) Uani 0.43(3) 1 d . U . C 1
O7 O 0.2402(13) 0.5883(14) 0.3697(7) 0.102(6) Uani 1 1 d . . . . .
O8 O 0.235(3) 0.740(3) 0.2624(17) 0.075(7) Uani 0.43(3) 1 d . U . C 1
O9 O 0.1366(15) 0.5184(12) 0.1046(7) 0.069(5) Uani 0.668(18) 1 d D U . E 1
O10 O 0.2554(13) 0.4760(15) 0.0552(9) 0.080(5) Uani 0.668(18) 1 d D U . E 1
O11 O 0.173(3) 0.856(3) 0.2984(13) 0.069(7) Uani 0.43(3) 1 d . U . C 1
O12 O 0.1767(19) 0.3652(11) 0.0975(7) 0.067(6) Uani 0.668(18) 1 d D U . E 1
O28 O 0.181(2) 0.905(2) 0.2804(12) 0.090(8) Uani 0.57(3) 1 d . U . C 2
O29 O 0.2397(19) 0.7465(19) 0.2916(11) 0.070(6) Uani 0.57(3) 1 d . U . C 2
O30 O 0.160(3) 0.795(3) 0.220(2) 0.065(8) Uani 0.57(3) 1 d . U . C 2
S1 S 0.0039(3) 0.6600(3) 0.32880(14) 0.0432(9) Uani 1 1 d . . . . .
S2 S 0.2684(3) 0.2254(3) 0.23204(15) 0.0531(11) Uani 1 1 d . . . . .
S3 S 0.2098(3) 0.5118(2) 0.23334(15) 0.0452(9) Uani 1 1 d . . . . .
S4 S 0.0084(3) 0.3476(3) 0.32734(14) 0.0474(9) Uani 1 1 d . . . . .
S5 S 0.2091(4) 0.8198(3) 0.25914(17) 0.0637(13) Uani 1 1 d D . . . .
S6 S 0.1714(9) 0.4505(7) 0.0749(5) 0.056(3) Uani 0.668(18) 1 d D U . E 1
S7 S 0.2275(5) 0.5004(4) 0.3919(2) 0.0776(16) Uani 1 1 d . . . . .
C34 C 0.5504(18) 0.270(2) 0.0794(9) 0.046(6) Uani 0.657(8) 1 d D U . F 1
C35 C 0.414(2) 0.073(3) -0.1482(13) 0.064(7) Uani 0.657(8) 1 d D U . F 1
C36 C 0.4073(19) 0.3263(18) 0.0383(9) 0.055(5) Uani 0.657(8) 1 d D U . F 1
H36A H 0.4515 0.3590 0.0214 0.065 Uiso 0.657(8) 1 calc R . . F 1
H36B H 0.3668 0.3691 0.0512 0.065 Uiso 0.657(8) 1 calc R . . F 1
C37 C 0.2308(19) 0.0847(15) 0.0191(11) 0.054(5) Uani 0.657(8) 1 d D U . F 1
C38 C 0.421(2) 0.2436(19) 0.1205(12) 0.053(5) Uani 0.657(8) 1 d D U . F 1
H38 H 0.3916 0.2903 0.1378 0.063 Uiso 0.657(8) 1 calc R . . F 1
C39 C 0.3857(17) 0.257(2) -0.0369(8) 0.061(5) Uani 0.657(8) 1 d D U . F 1
C40 C 0.326(2) 0.1970(15) -0.1101(8) 0.064(5) Uani 0.657(8) 1 d D U . F 1
H40A H 0.3745 0.2333 -0.1209 0.077 Uiso 0.657(8) 1 calc R . . F 1
H40B H 0.2693 0.2182 -0.1247 0.077 Uiso 0.657(8) 1 calc R . . F 1
C41 C 0.390(2) 0.1012(15) 0.1365(11) 0.051(5) Uani 0.657(8) 1 d D U . F 1
C42 C 0.6722(16) 0.2031(15) 0.1303(10) 0.057(5) Uani 0.657(8) 1 d D U . F 1
H42A H 0.6844 0.2120 0.1632 0.068 Uiso 0.657(8) 1 calc R . . F 1
H42B H 0.7122 0.2419 0.1142 0.068 Uiso 0.657(8) 1 calc R . . F 1
C43 C 0.5303(17) 0.0586(18) 0.1852(9) 0.061(5) Uani 0.657(8) 1 d D U . F 1
H43A H 0.5597 0.0932 0.2098 0.074 Uiso 0.657(8) 1 calc R . . F 1
H43B H 0.4888 0.0174 0.1987 0.074 Uiso 0.657(8) 1 calc R . . F 1
C44 C 0.744(2) 0.095(2) 0.0854(9) 0.062(5) Uani 0.657(8) 1 d D U . F 1
C45 C 0.269(2) 0.2354(19) 0.0112(12) 0.059(4) Uani 0.657(8) 1 d . U . F 1
H45 H 0.2277 0.2837 0.0181 0.071 Uiso 0.657(8) 1 calc R . . F 1
C46 C 0.6878(16) 0.042(2) 0.1536(9) 0.061(4) Uani 0.657(8) 1 d D U . F 1
H46 H 0.7201 0.0583 0.1827 0.073 Uiso 0.657(8) 1 calc R . . F 1
C47 C 0.734(2) -0.038(2) 0.1295(9) 0.064(4) Uani 0.657(8) 1 d D U . F 1
H47 H 0.7865 -0.0607 0.1477 0.076 Uiso 0.657(8) 1 calc R . . F 1
C48 C 0.2688(18) 0.1694(19) 0.0931(8) 0.056(5) Uani 0.657(8) 1 d D U . F 1
H48A H 0.2370 0.1186 0.1049 0.067 Uiso 0.657(8) 1 calc R . . F 1
H48B H 0.2392 0.2225 0.1038 0.067 Uiso 0.657(8) 1 calc R . . F 1
C49 C 0.502(2) 0.2101(15) 0.1460(10) 0.053(5) Uani 0.657(8) 1 d D U . F 1
H49 H 0.5095 0.2405 0.1759 0.063 Uiso 0.657(8) 1 calc R . . F 1
C50 C 0.239(2) 0.194(2) -0.0340(13) 0.062(4) Uani 0.657(8) 1 d . U . F 1
H50 H 0.1867 0.2242 -0.0486 0.074 Uiso 0.657(8) 1 calc R . . F 1
C51 C 0.8241(18) -0.038(2) 0.0567(11) 0.065(6) Uani 0.657(8) 1 d D U . F 1
H51A H 0.8714 -0.0671 0.0759 0.078 Uiso 0.657(8) 1 calc R . . F 1
H51B H 0.8520 0.0080 0.0392 0.078 Uiso 0.657(8) 1 calc R . . F 1
N3 N 0.454(2) 0.279(2) 0.0756(9) 0.060(5) Uani 0.657(8) 1 d D U . F 1
N4 N 0.3556(18) 0.2703(18) 0.0063(8) 0.058(5) Uani 0.657(8) 1 d D U . F 1
N5 N 0.221(3) 0.1076(19) -0.0231(14) 0.060(5) Uani 0.657(8) 1 d . U . F 1
N6 N 0.261(2) 0.1675(19) 0.0435(8) 0.060(5) Uani 0.657(8) 1 d D U . F 1
N7 N 0.3399(18) 0.1058(13) -0.1231(8) 0.053(5) Uani 0.657(8) 1 d D U . F 1
N8 N 0.5972(14) 0.0104(16) 0.1606(8) 0.059(5) Uani 0.657(8) 1 d D U . F 1
N9 N 0.758(2) 0.0002(18) 0.0858(9) 0.066(6) Uani 0.657(8) 1 d D U . F 1
N10 N 0.5795(16) 0.2275(17) 0.1184(9) 0.057(5) Uani 0.657(8) 1 d D U . F 1
N11 N 0.6924(18) 0.1121(14) 0.1191(9) 0.059(5) Uani 0.657(8) 1 d D U . F 1
N12 N 0.3609(15) 0.1682(16) 0.1122(9) 0.059(5) Uani 0.657(8) 1 d D U . F 1
N13 N 0.4811(16) 0.1166(13) 0.1531(8) 0.058(5) Uani 0.657(8) 1 d D U . F 1
N14 N 0.3225(18) 0.2062(17) -0.0607(8) 0.057(5) Uani 0.657(8) 1 d D U . F 1
O13 O 0.6000(16) 0.296(2) 0.0491(10) 0.046(6) Uani 0.657(8) 1 d D U . F 1
O14 O 0.4593(18) 0.282(2) -0.0503(11) 0.064(8) Uani 0.657(8) 1 d D U . F 1
O15 O 0.7671(15) 0.1426(15) 0.0533(8) 0.067(6) Uani 0.657(8) 1 d D U . F 1
O16 O 0.4789(16) 0.1229(16) -0.1551(7) 0.066(6) Uani 0.657(8) 1 d D U . F 1
O17 O 0.2164(15) 0.0168(13) 0.0415(9) 0.066(6) Uani 0.657(8) 1 d D U . F 1
O18 O 0.3505(15) 0.0294(12) 0.1404(8) 0.059(5) Uani 0.657(8) 1 d D U . F 1
C52 C 0.514(4) 0.274(5) 0.071(2) 0.050(6) Uani 0.343(8) 1 d D U . F 2
C53 C 0.380(5) 0.321(5) 0.019(2) 0.058(6) Uani 0.343(8) 1 d . U . F 2
H53 H 0.3710 0.3819 0.0157 0.070 Uiso 0.343(8) 1 calc R . . F 2
C54 C 0.378(4) 0.257(4) 0.101(2) 0.051(6) Uani 0.343(8) 1 d . U . F 2
H54 H 0.3421 0.3060 0.1121 0.061 Uiso 0.343(8) 1 calc R . . F 2
C55 C 0.628(4) 0.228(4) 0.1380(19) 0.052(5) Uani 0.343(8) 1 d . U . F 2
H55A H 0.6714 0.2652 0.1231 0.063 Uiso 0.343(8) 1 calc R . . F 2
H55B H 0.6285 0.2434 0.1705 0.063 Uiso 0.343(8) 1 calc R . . F 2
C56 C 0.455(5) 0.229(4) 0.141(2) 0.052(6) Uani 0.343(8) 1 d . U . F 2
H56 H 0.4547 0.2654 0.1685 0.062 Uiso 0.343(8) 1 calc R . . F 2
C57 C 0.401(3) 0.241(4) -0.0501(15) 0.061(7) Uani 0.343(8) 1 d D U . F 2
C58 C 0.260(4) 0.232(4) -0.020(3) 0.060(4) Uani 0.343(8) 1 d . U . F 2
H58 H 0.2135 0.2783 -0.0205 0.072 Uiso 0.343(8) 1 calc R . . F 2
C59 C 0.340(4) 0.108(3) 0.115(2) 0.054(5) Uani 0.343(8) 1 d D U . F 2
C60 C 0.235(4) 0.177(4) 0.062(2) 0.056(5) Uani 0.343(8) 1 d . U . F 2
H60 H 0.1795 0.1989 0.0714 0.067 Uiso 0.343(8) 1 calc R . . F 2
C61 C 0.712(5) 0.108(5) 0.104(2) 0.059(5) Uani 0.343(8) 1 d D U . F 2
C62 C 0.627(4) 0.066(4) 0.1666(19) 0.061(5) Uani 0.343(8) 1 d . U . F 2
H62 H 0.6481 0.0843 0.1977 0.073 Uiso 0.343(8) 1 calc R . . F 2
C63 C 0.464(3) 0.081(3) 0.1799(16) 0.057(5) Uani 0.343(8) 1 d D U . F 2
H63A H 0.4202 0.0431 0.1940 0.068 Uiso 0.343(8) 1 calc R . . F 2
H63B H 0.4887 0.1201 0.2039 0.068 Uiso 0.343(8) 1 calc R . . F 2
C64 C 0.260(4) 0.183(4) -0.062(2) 0.063(5) Uani 0.343(8) 1 d . U . F 2
H64 H 0.2157 0.2103 -0.0847 0.076 Uiso 0.343(8) 1 calc R . . F 2
C65 C 0.685(4) -0.018(5) 0.148(2) 0.062(5) Uani 0.343(8) 1 d . U . F 2
H65 H 0.7301 -0.0372 0.1715 0.074 Uiso 0.343(8) 1 calc R . . F 2
C66 C 0.364(5) 0.177(4) -0.127(2) 0.066(6) Uani 0.343(8) 1 d . U . F 2
H66A H 0.3121 0.1964 -0.1462 0.080 Uiso 0.343(8) 1 calc R . . F 2
H66B H 0.4148 0.2147 -0.1343 0.080 Uiso 0.343(8) 1 calc R . . F 2
C67 C 0.221(6) 0.084(5) -0.016(3) 0.058(5) Uani 0.343(8) 1 d D U . F 2
C68 C 0.803(5) -0.020(5) 0.082(2) 0.063(5) Uani 0.343(8) 1 d . U . F 2
H68A H 0.8230 0.0283 0.0628 0.076 Uiso 0.343(8) 1 calc R . . F 2
H68B H 0.8531 -0.0395 0.1019 0.076 Uiso 0.343(8) 1 calc R . . F 2
C69 C 0.467(4) 0.058(4) -0.153(2) 0.064(8) Uani 0.343(8) 1 d D U . F 2
N15 N 0.415(3) 0.136(3) 0.1464(15) 0.059(5) Uani 0.343(8) 1 d D U . F 2
N16 N 0.423(4) 0.286(4) 0.061(2) 0.060(6) Uani 0.343(8) 1 d . U . F 2
N17 N 0.532(4) 0.239(3) 0.1148(19) 0.059(5) Uani 0.343(8) 1 d . U . F 2
N18 N 0.355(4) 0.269(4) -0.0131(18) 0.056(5) Uani 0.343(8) 1 d D U . F 2
N19 N 0.316(4) 0.177(3) 0.0906(19) 0.059(5) Uani 0.343(8) 1 d . U . F 2
N20 N 0.649(3) 0.133(3) 0.1317(17) 0.058(5) Uani 0.343(8) 1 d . U . F 2
N21 N 0.345(3) 0.192(3) -0.0787(18) 0.055(5) Uani 0.343(8) 1 d D U . F 2
N22 N 0.245(4) 0.148(4) 0.026(2) 0.060(6) Uani 0.343(8) 1 d . U . F 2
N23 N 0.726(3) 0.011(4) 0.110(2) 0.064(6) Uani 0.343(8) 1 d . U . F 2
N24 N 0.537(3) 0.025(3) 0.1664(17) 0.059(5) Uani 0.343(8) 1 d D U . F 2
N25 N 0.230(3) 0.096(3) -0.051(2) 0.061(7) Uani 0.343(8) 1 d . U . F 2
N26 N 0.386(4) 0.086(3) -0.1399(19) 0.049(7) Uani 0.343(8) 1 d . U . F 2
O19 O 0.573(3) 0.296(5) 0.044(2) 0.043(9) Uani 0.343(8) 1 d D U . F 2
O20 O 0.474(3) 0.272(4) -0.0614(17) 0.052(14) Uani 0.343(8) 1 d D U . F 2
O21 O 0.300(3) 0.037(2) 0.1200(16) 0.061(8) Uani 0.343(8) 1 d D U . F 2
O22 O 0.748(3) 0.156(2) 0.0758(15) 0.056(8) Uani 0.343(8) 1 d D U . F 2
O23 O 0.202(3) 0.023(3) 0.0103(16) 0.067(9) Uani 0.343(8) 1 d D U . F 2
O24 O 0.532(4) 0.108(4) -0.1461(16) 0.075(10) Uani 0.343(8) 1 d D U . F 2
C70 C 0.039(2) 0.494(4) 0.0633(19) 0.121(19) Uani 0.332(18) 1 d D U . E 2
H70A H 0.0030 0.4511 0.0451 0.145 Uiso 0.332(18) 1 calc R . . E 2
H70B H 0.0359 0.5508 0.0480 0.145 Uiso 0.332(18) 1 calc R . . E 2
O25 O 0.193(4) 0.464(4) 0.0287(13) 0.087(7) Uani 0.332(18) 1 d D U . E 2
O26 O 0.191(3) 0.503(3) 0.1111(13) 0.075(6) Uani 0.332(18) 1 d D U . E 2
O27 O 0.150(4) 0.3636(16) 0.0777(16) 0.065(8) Uani 0.332(18) 1 d D U . E 2
S8 S 0.1475(16) 0.4588(15) 0.0715(8) 0.049(6) Uani 0.332(18) 1 d D U . E 2

loop_
_atom_site_aniso_label
_atom_site_aniso_U_11
_atom_site_aniso_U_22
_atom_site_aniso_U_33
_atom_site_aniso_U_23
_atom_site_aniso_U_13
_atom_site_aniso_U_12
Ag1 0.0656(8) 0.0436(7) 0.0568(8) 0.0048(5) 0.0306(6) -0.0076(6)
Ag2 0.0607(8) 0.0398(6) 0.0694(9) 0.0043(5) 0.0326(7) 0.0012(5)
Ag3 0.0777(9) 0.0407(7) 0.0750(9) 0.0018(6) 0.0464(8) 0.0119(6)
Ag4 0.0633(8) 0.0624(9) 0.0534(8) 0.0000(6) 0.0139(6) 0.0095(6)
Ag5 0.0577(8) 0.0503(8) 0.0960(11) 0.0245(7) 0.0356(8) -0.0002(6)
Ag6 0.0819(15) 0.0622(12) 0.0546(11) 0.000 0.0117(10) 0.000
Ag7 0.128(2) 0.0715(15) 0.0489(12) 0.000 0.0061(13) 0.000
C1 0.071(11) 0.030(8) 0.070(12) 0.007(7) 0.043(10) 0.001(7)
C2 0.058(11) 0.049(10) 0.061(11) 0.007(8) 0.006(9) 0.000(8)
C3 0.060(9) 0.035(8) 0.067(9) -0.011(7) 0.032(8) -0.004(7)
C4 0.061(7) 0.036(6) 0.068(7) -0.011(5) 0.030(7) 0.002(5)
C5 0.063(7) 0.037(7) 0.071(8) -0.012(6) 0.028(7) 0.006(6)
C6 0.066(7) 0.040(7) 0.073(8) -0.011(6) 0.028(7) 0.010(6)
C7 0.067(7) 0.042(7) 0.074(8) -0.010(7) 0.028(7) 0.011(7)
C8 0.067(7) 0.043(7) 0.074(8) -0.011(6) 0.026(7) 0.010(6)
C9 0.065(7) 0.039(7) 0.070(8) -0.012(6) 0.028(7) 0.010(6)
C10 0.062(11) 0.072(13) 0.054(11) 0.018(9) 0.028(9) 0.010(10)
C11 0.063(11) 0.051(10) 0.039(9) 0.008(7) 0.014(8) 0.006(8)
C12 0.053(7) 0.052(8) 0.063(8) -0.001(6) 0.023(7) 0.002(6)
C13 0.089(16) 0.029(9) 0.12(2) 0.007(10) 0.027(15) 0.003(9)
C14 0.072(14) 0.055(12) 0.118(19) 0.017(12) 0.049(14) -0.001(10)
C15 0.13(2) 0.063(13) 0.053(11) 0.019(10) 0.052(13) 0.017(13)
C16 0.056(11) 0.070(13) 0.073(13) 0.017(10) 0.039(10) -0.001(9)
C17 0.084(9) 0.057(8) 0.065(9) -0.012(7) 0.020(8) -0.007(7)
C18 0.093(16) 0.052(12) 0.103(17) -0.002(11) 0.060(14) 0.026(11)
C19 0.089(9) 0.061(8) 0.125(11) -0.003(8) 0.069(9) -0.016(8)
C20 0.107(19) 0.076(15) 0.094(17) -0.023(13) 0.062(16) -0.020(14)
C21 0.110(18) 0.055(12) 0.056(11) -0.010(9) 0.046(12) -0.006(11)
C22 0.087(9) 0.062(9) 0.127(12) 0.002(8) 0.063(9) -0.016(8)
C23 0.059(8) 0.048(8) 0.082(9) 0.000(7) 0.027(7) -0.001(7)
C24 0.083(9) 0.067(9) 0.076(9) 0.007(7) 0.030(8) -0.012(8)
C25 0.090(9) 0.071(9) 0.136(12) 0.008(9) 0.057(9) -0.015(8)
C26 0.089(18) 0.066(19) 0.081(17) 0.003(16) -0.007(15) -0.023(16)
C27 0.101(10) 0.079(9) 0.136(12) -0.005(9) 0.074(9) -0.016(8)
C28 0.10(3) 0.041(12) 0.036(16) -0.001(13) 0.003(14) -0.022(16)
C29 0.124(18) 0.119(18) 0.108(17) -0.021(14) -0.026(15) 0.007(15)
C30 0.099(10) 0.082(10) 0.138(12) 0.005(9) 0.062(10) -0.015(8)
C31 0.12(3) 0.07(2) 0.18(5) 0.00(3) 0.06(3) 0.05(2)
C32 0.104(10) 0.087(10) 0.139(12) -0.005(9) 0.072(10) -0.016(9)
C33 0.10(3) 0.040(12) 0.038(16) -0.010(13) 0.003(14) -0.017(17)
C71 0.085(19) 0.043(17) 0.074(18) -0.014(15) -0.001(16) -0.032(16)
C72 0.059(9) 0.035(8) 0.069(9) -0.010(7) 0.031(8) 0.002(7)
C73 0.061(7) 0.036(6) 0.068(7) -0.010(5) 0.030(7) 0.002(6)
C74 0.067(7) 0.042(7) 0.073(8) -0.009(6) 0.027(7) 0.007(6)
C75 0.067(8) 0.042(7) 0.074(8) -0.010(7) 0.028(7) 0.009(7)
C76 0.065(7) 0.039(7) 0.071(8) -0.008(6) 0.027(7) 0.002(6)
C77 0.063(8) 0.038(7) 0.072(8) -0.011(6) 0.029(7) 0.004(6)
C78 0.065(8) 0.040(7) 0.073(8) -0.009(7) 0.029(7) 0.008(6)
N1 0.070(10) 0.049(9) 0.072(10) -0.011(7) 0.040(9) -0.009(7)
N2 0.041(7) 0.057(9) 0.071(10) 0.022(7) 0.025(7) -0.004(6)
O1 0.073(8) 0.051(7) 0.054(7) 0.019(5) 0.045(6) 0.017(6)
O2 0.102(13) 0.086(12) 0.079(11) -0.024(9) 0.028(9) 0.002(10)
O3 0.126(13) 0.045(7) 0.056(7) 0.008(6) 0.062(8) 0.025(7)
O4 0.087(11) 0.091(12) 0.078(10) 0.001(9) -0.010(9) 0.003(9)
O5 0.110(14) 0.075(10) 0.061(9) -0.008(7) 0.009(9) 0.024(9)
O6 0.061(18) 0.067(18) 0.068(13) 0.011(14) 0.009(14) -0.003(13)
O7 0.086(12) 0.114(16) 0.102(13) 0.011(11) -0.020(11) 0.010(11)
O8 0.069(14) 0.075(15) 0.081(15) 0.011(15) 0.006(16) -0.010(12)
O9 0.074(10) 0.049(8) 0.088(10) -0.018(7) 0.052(9) 0.021(8)
O10 0.080(10) 0.069(9) 0.094(10) -0.009(8) 0.040(8) 0.018(8)
O11 0.072(14) 0.071(16) 0.066(15) 0.014(12) 0.019(13) -0.005(14)
O12 0.103(15) 0.051(9) 0.049(13) -0.009(9) 0.015(12) 0.022(9)
O28 0.104(16) 0.077(17) 0.090(18) -0.044(14) 0.011(15) 0.034(15)
O29 0.070(12) 0.072(12) 0.068(13) 0.040(12) -0.005(12) -0.013(10)
O30 0.071(17) 0.067(17) 0.059(11) 0.006(14) 0.010(14) -0.011(13)
S1 0.046(2) 0.0369(19) 0.048(2) -0.0060(15) 0.0203(17) 0.0022(15)
S2 0.063(3) 0.053(2) 0.046(2) 0.0009(18) 0.022(2) 0.016(2)
S3 0.052(2) 0.0366(19) 0.050(2) 0.0044(15) 0.0255(18) 0.0021(16)
S4 0.057(2) 0.0377(19) 0.049(2) 0.0052(16) 0.0240(19) -0.0017(17)
S5 0.085(3) 0.051(3) 0.057(3) -0.007(2) 0.022(3) -0.006(2)
S6 0.069(7) 0.038(4) 0.064(5) -0.002(3) 0.027(4) 0.027(4)
S7 0.081(4) 0.067(3) 0.083(4) -0.008(3) -0.016(3) 0.016(3)
C34 0.043(13) 0.041(10) 0.055(13) -0.007(9) 0.005(11) -0.014(12)
C35 0.069(15) 0.068(14) 0.055(13) 0.022(11) 0.018(13) -0.007(13)
C36 0.053(12) 0.053(9) 0.059(12) 0.003(10) 0.016(10) 0.001(10)
C37 0.052(9) 0.040(9) 0.074(10) 0.013(9) 0.031(9) 0.004(8)
C38 0.054(13) 0.053(10) 0.054(12) -0.021(9) 0.026(10) -0.021(10)
C39 0.059(9) 0.057(9) 0.069(11) 0.013(9) 0.022(9) 0.009(8)
C40 0.064(11) 0.065(10) 0.067(11) 0.021(9) 0.021(10) 0.003(9)
C41 0.054(10) 0.046(9) 0.053(10) -0.004(9) 0.023(9) -0.021(9)
C42 0.054(10) 0.071(10) 0.046(9) 0.001(8) 0.013(9) -0.029(9)
C43 0.068(10) 0.069(10) 0.049(9) -0.001(9) 0.009(9) -0.022(10)
C44 0.055(10) 0.085(11) 0.046(9) 0.013(9) 0.008(8) -0.030(9)
C45 0.059(8) 0.046(8) 0.075(9) 0.015(8) 0.026(8) 0.009(7)
C46 0.059(8) 0.078(9) 0.045(8) 0.009(8) 0.002(7) -0.028(8)
C47 0.059(9) 0.086(10) 0.046(8) 0.009(8) 0.003(7) -0.024(9)
C48 0.057(10) 0.044(9) 0.068(10) 0.003(9) 0.032(9) -0.005(8)
C49 0.053(11) 0.054(9) 0.053(10) -0.018(8) 0.021(9) -0.023(9)
C50 0.058(8) 0.052(8) 0.076(9) 0.013(8) 0.021(8) 0.012(7)
C51 0.054(11) 0.091(13) 0.050(11) 0.011(11) 0.008(10) -0.023(11)
N3 0.064(12) 0.058(9) 0.063(11) -0.008(9) 0.042(9) -0.010(9)
N4 0.067(9) 0.049(8) 0.064(11) 0.006(10) 0.040(10) -0.001(8)
N5 0.054(10) 0.051(12) 0.076(15) -0.014(11) 0.025(11) -0.004(10)
N6 0.052(10) 0.052(10) 0.078(13) -0.011(9) 0.031(9) -0.016(8)
N7 0.067(12) 0.047(10) 0.047(10) 0.014(8) 0.020(9) 0.001(9)
N8 0.065(12) 0.067(11) 0.045(10) 0.005(9) 0.015(10) -0.032(11)
N9 0.054(12) 0.079(13) 0.069(13) 0.000(11) 0.029(10) -0.031(11)
N10 0.054(10) 0.059(9) 0.062(9) -0.004(8) 0.035(10) -0.020(9)
N11 0.052(11) 0.062(10) 0.065(11) 0.000(9) 0.028(9) -0.029(9)
N12 0.054(10) 0.059(9) 0.068(11) -0.006(9) 0.035(8) -0.023(9)
N13 0.057(9) 0.061(9) 0.057(9) 0.002(8) 0.019(9) -0.036(9)
N14 0.073(10) 0.050(9) 0.053(10) 0.008(9) 0.036(9) -0.002(8)
O13 0.038(12) 0.047(8) 0.055(10) 0.005(8) 0.016(10) -0.017(11)
O14 0.070(14) 0.060(15) 0.065(14) 0.004(11) 0.040(11) 0.003(11)
O15 0.058(11) 0.070(12) 0.074(14) -0.006(11) 0.028(10) -0.028(10)
O16 0.068(14) 0.084(15) 0.047(11) 0.028(9) -0.001(11) -0.046(14)
O17 0.061(11) 0.062(11) 0.080(14) 0.006(11) 0.043(12) -0.014(9)
O18 0.052(11) 0.056(10) 0.073(13) -0.007(9) 0.033(10) -0.026(9)
C52 0.049(14) 0.045(10) 0.057(12) -0.003(10) 0.013(12) -0.002(12)
C53 0.056(11) 0.056(10) 0.064(12) 0.004(10) 0.018(10) 0.007(10)
C54 0.052(15) 0.051(11) 0.052(13) -0.025(11) 0.030(11) -0.016(12)
C55 0.053(12) 0.059(11) 0.047(10) -0.014(9) 0.017(10) -0.021(10)
C56 0.054(14) 0.052(10) 0.052(12) -0.023(10) 0.025(11) -0.017(11)
C57 0.058(13) 0.055(13) 0.071(15) 0.009(13) 0.019(13) 0.017(12)
C58 0.058(8) 0.051(8) 0.074(9) 0.012(8) 0.022(8) 0.010(7)
C59 0.057(11) 0.047(10) 0.061(11) -0.005(10) 0.029(10) -0.009(10)
C60 0.055(9) 0.043(8) 0.072(10) 0.007(9) 0.030(9) 0.005(8)
C61 0.056(9) 0.077(10) 0.045(9) 0.006(8) 0.007(8) -0.027(9)
C62 0.064(9) 0.075(10) 0.044(9) 0.003(9) 0.004(8) -0.023(9)
C63 0.063(11) 0.057(10) 0.051(10) -0.005(9) 0.016(10) -0.021(10)
C64 0.060(9) 0.057(9) 0.074(10) 0.013(9) 0.021(9) 0.012(8)
C65 0.062(9) 0.080(10) 0.044(9) 0.005(9) 0.002(8) -0.023(10)
C66 0.070(13) 0.068(13) 0.063(12) 0.017(11) 0.017(12) -0.001(12)
C67 0.055(10) 0.045(10) 0.077(11) 0.009(10) 0.024(10) 0.012(9)
C68 0.056(10) 0.087(11) 0.048(10) 0.009(9) 0.006(9) -0.024(9)
C69 0.072(18) 0.069(16) 0.053(15) 0.021(13) 0.020(16) -0.002(16)
N15 0.057(11) 0.062(10) 0.060(11) -0.004(9) 0.030(10) -0.027(10)
N16 0.065(12) 0.053(9) 0.064(12) -0.001(10) 0.041(10) -0.001(10)
N17 0.060(12) 0.060(10) 0.060(10) -0.009(9) 0.041(11) -0.010(11)
N18 0.068(10) 0.045(9) 0.059(12) 0.004(11) 0.038(11) 0.000(9)
N19 0.053(11) 0.054(10) 0.074(12) -0.012(10) 0.036(10) -0.014(10)
N20 0.053(11) 0.059(10) 0.064(11) -0.004(9) 0.028(10) -0.021(10)
N21 0.070(11) 0.047(10) 0.052(12) 0.008(10) 0.025(10) 0.005(9)
N22 0.052(10) 0.051(12) 0.079(14) -0.018(11) 0.029(11) -0.002(10)
N23 0.054(12) 0.070(12) 0.069(13) -0.003(11) 0.026(10) -0.026(10)
N24 0.062(11) 0.065(11) 0.052(10) 0.005(9) 0.015(10) -0.032(11)
N25 0.055(13) 0.049(14) 0.080(17) -0.022(14) 0.016(14) 0.003(12)
N26 0.068(15) 0.035(13) 0.044(14) 0.010(11) 0.014(12) 0.008(12)
O19 0.035(17) 0.044(12) 0.051(14) 0.000(11) 0.018(14) 0.003(14)
O20 0.06(2) 0.039(17) 0.06(2) -0.001(15) 0.015(16) 0.017(15)
O21 0.057(15) 0.059(13) 0.071(16) -0.019(12) 0.028(13) -0.006(13)
O22 0.054(14) 0.048(13) 0.068(16) -0.026(13) 0.014(13) 0.008(11)
O23 0.069(14) 0.065(14) 0.069(16) -0.023(14) 0.029(14) 0.005(12)
O24 0.08(2) 0.10(2) 0.044(17) 0.009(16) -0.010(19) -0.02(2)
C70 0.12(4) 0.07(3) 0.18(5) 0.00(3) 0.06(4) 0.03(3)
O25 0.085(12) 0.079(11) 0.100(12) -0.010(11) 0.036(11) 0.011(11)
O26 0.078(10) 0.062(9) 0.090(10) -0.009(8) 0.039(9) 0.011(9)
O27 0.095(16) 0.053(10) 0.048(15) 0.004(11) 0.010(13) 0.013(11)
S8 0.048(8) 0.057(9) 0.045(8) 0.018(6) 0.030(7) 0.002(7)

loop_
_atom_type_symbol
_atom_type_description
_atom_type_scat_dispersion_real
_atom_type_scat_dispersion_imag
_atom_type_scat_source
C C 0.0181 0.0091 'International Tables Vol C Tables 4.2.6.8 and 6.1.1.4'
H H 0.0000 0.0000 'International Tables Vol C Tables 4.2.6.8 and 6.1.1.4'
Ag Ag 0.1306 4.2820 'International Tables Vol C Tables 4.2.6.8 and 6.1.1.4'
N N 0.0311 0.0180 'International Tables Vol C Tables 4.2.6.8 and 6.1.1.4'
O O 0.0492 0.0322 'International Tables Vol C Tables 4.2.6.8 and 6.1.1.4'
S S 0.3331 0.5567 'International Tables Vol C Tables 4.2.6.8 and 6.1.1.4'

loop_
_geom_angle_atom_site_label_1
_geom_angle_atom_site_label_2
_geom_angle_atom_site_label_3
_geom_angle
_geom_angle_site_symmetry_1
_geom_angle_site_symmetry_3
_geom_angle_publ_flag
Ag2 Ag1 Ag4 136.89(6) . . ?
Ag3 Ag1 Ag2 61.71(4) . . ?
Ag3 Ag1 Ag4 97.13(5) . . ?
Ag3 Ag1 Ag7 127.65(7) . . ?
Ag7 Ag1 Ag2 94.13(5) . . ?
Ag7 Ag1 Ag4 68.56(4) . . ?
O2 Ag1 Ag2 79.8(4) . . ?
O2 Ag1 Ag3 83.8(4) . . ?
O2 Ag1 Ag4 138.3(4) . . ?
O2 Ag1 Ag7 140.5(4) . . ?
O2 Ag1 O3 91.9(6) . . ?
O2 Ag1 S3 103.6(4) . . ?
O2 Ag1 S4 98.9(4) . . ?
O3 Ag1 Ag2 146.1(3) . . ?
O3 Ag1 Ag3 150.6(3) . . ?
O3 Ag1 Ag4 67.3(3) . . ?
O3 Ag1 Ag7 71.5(4) . . ?
S3 Ag1 Ag2 113.90(10) . . ?
S3 Ag1 Ag3 53.47(9) . . ?
S3 Ag1 Ag4 50.01(11) . . ?
S3 Ag1 Ag7 114.34(12) . . ?
S3 Ag1 O3 100.0(3) . . ?
S3 Ag1 S4 150.56(16) . . ?
S4 Ag1 Ag2 51.96(10) . . ?
S4 Ag1 Ag3 111.49(10) . . ?
S4 Ag1 Ag4 118.78(12) . . ?
S4 Ag1 Ag7 50.87(10) . . ?
S4 Ag1 O3 97.9(3) . . ?
Ag1 Ag2 Ag3 57.18(4) . . ?
Ag1 Ag2 Ag4 94.08(5) . 2 ?
Ag3 Ag2 Ag4 125.68(7) . 2 ?
O5 Ag2 Ag1 86.0(4) . . ?
O5 Ag2 Ag3 89.5(4) . . ?
O5 Ag2 Ag4 137.5(4) . 2 ?
O5 Ag2 S1 108.5(4) . . ?
O5 Ag2 S4 100.3(4) . . ?
O5 Ag2 C70 67.3(9) . 2 ?
S1 Ag2 Ag1 106.42(9) . . ?
S1 Ag2 Ag3 51.60(9) . . ?
S1 Ag2 Ag4 112.04(12) . 2 ?
S1 Ag2 S4 143.09(15) . . ?
S1 Ag2 C70 109.0(12) . 2 ?
S4 Ag2 Ag1 52.41(9) . . ?
S4 Ag2 Ag3 107.56(10) . . ?
S4 Ag2 Ag4 50.75(11) . 2 ?
S4 Ag2 C70 103.1(12) . 2 ?
C70 Ag2 Ag1 140.8(12) 2 . ?
C70 Ag2 Ag3 144.4(9) 2 . ?
C70 Ag2 Ag4 87.9(7) 2 2 ?
Ag1 Ag3 Ag2 61.11(4) . . ?
Ag1 Ag3 Ag6 127.85(8) . . ?
Ag6 Ag3 Ag2 96.76(5) . . ?
O29 Ag3 Ag1 144.7(7) . . ?
O29 Ag3 Ag2 140.5(8) . . ?
O29 Ag3 Ag6 83.1(6) . . ?
S1 Ag3 Ag1 109.77(10) . . ?
S1 Ag3 Ag2 51.16(10) . . ?
S1 Ag3 Ag6 53.57(10) . . ?
S1 Ag3 O29 102.4(8) . . ?
S3 Ag3 Ag1 53.45(9) . . ?
S3 Ag3 Ag2 113.29(10) . . ?
S3 Ag3 Ag6 112.25(12) . . ?
S3 Ag3 O29 102.9(8) . . ?
S3 Ag3 S1 148.79(16) . . ?
Ag2 Ag4 Ag1 98.69(5) 2 . ?
O1 Ag4 Ag1 90.5(3) . . ?
O1 Ag4 Ag2 166.5(4) . 2 ?
O1 Ag4 O12 86.3(6) . . ?
O1 Ag4 S3 103.4(4) . . ?
O1 Ag4 S4 121.5(4) . 2 ?
O12 Ag4 Ag1 176.8(5) . . ?
O12 Ag4 Ag2 84.4(5) . 2 ?
O12 Ag4 S3 132.0(5) . . ?
O12 Ag4 S4 92.6(7) . 2 ?
S3 Ag4 Ag1 48.76(9) . . ?
S3 Ag4 Ag2 90.02(11) . 2 ?
S3 Ag4 S4 118.88(13) . 2 ?
S4 Ag4 Ag1 89.09(10) 2 . ?
S4 Ag4 Ag2 49.44(10) 2 2 ?
N2 Ag5 S1 113.7(4) . 2 ?
N2 Ag5 S3 135.7(4) . . ?
S3 Ag5 S1 110.41(13) . 2 ?
Ag3 Ag6 Ag3 104.43(9) . 2 ?
S1 Ag6 Ag3 95.72(11) 2 . ?
S1 Ag6 Ag3 95.72(11) . 2 ?
S1 Ag6 Ag3 52.78(9) . . ?
S1 Ag6 Ag3 52.78(9) 2 2 ?
S1 Ag6 S1 131.30(19) 2 . ?
Ag1 Ag7 Ag1 104.49(10) . 2 ?
S4 Ag7 Ag1 54.12(10) 2 2 ?
S4 Ag7 Ag1 98.16(12) 2 . ?
S4 Ag7 Ag1 54.12(10) . . ?
S4 Ag7 Ag1 98.16(12) . 2 ?
S4 Ag7 S4 137.5(2) 2 . ?
C18 C1 C11 121.5(16) . . ?
C11 C2 S4 111.3(13) . . ?
C4 C3 S1 115(3) . . ?
C3 C4 C5 134(2) . . ?
C3 C4 C9 106(2) . . ?
C5 C4 C9 120.0 . . ?
C6 C5 C4 120.0 . . ?
C5 C6 C7 120.0 . . ?
C6 C7 C8 120.0 . . ?
C7 C8 C9 120.0 . . ?
C8 C9 C4 120.0 . . ?
C14 C10 C11 121.7(19) . . ?
C1 C11 C2 122.1(15) . . ?
C1 C11 C10 117.2(18) . . ?
C10 C11 C2 120.7(16) . . ?
N1 C12 C23 118.5(17) . . ?
C18 C13 C14 119(2) . . ?
C10 C14 C13 119.4(19) . . ?
N1 C15 C24 110.6(19) . . ?
C19 C16 S3 112.2(19) . . ?
N1 C17 C21 120(2) . . ?
C1 C18 C13 120.6(19) . . ?
C22 C19 C16 120(2) . . ?
C27 C19 C16 122(2) . . ?
C27 C19 C22 119(2) . . ?
N2 C21 C17 120.7(17) . . ?
C19 C22 C25 119(2) . . ?
N2 C23 C12 122.3(18) . . ?
C15 C24 C28 121(2) . . ?
C15 C24 C33 90(2) . . ?
C30 C25 C22 117(2) . . ?
C19 C27 C32 125(3) . . ?
C28 C28 C24 109(5) 3_675 . ?
C32 C30 C25 124(3) . . ?
C30 C32 C27 116(3) . . ?
C33 C33 C24 98(3) 3_675 . ?
C73 C72 S1 117(4) . . ?
C76 C73 C72 129(3) . . ?
C77 C73 C72 110(3) . . ?
C77 C73 C76 122(2) . . ?
C76 C74 C75 122(2) . . ?
C78 C75 C74 122(2) . . ?
C74 C76 C73 116(2) . . ?
C78 C77 C73 122(2) . . ?
C75 C78 C77 116(2) . . ?
C12 N1 C15 120.0(16) . . ?
C12 N1 C17 120.3(17) . . ?
C17 N1 C15 119.5(17) . . ?
C21 N2 Ag5 119.8(12) . . ?
C23 N2 Ag5 122.1(13) . . ?
C23 N2 C21 118.0(15) . . ?
S2 O1 Ag4 119.0(6) . . ?
S7 O2 Ag1 118.2(11) . . ?
S2 O3 Ag1 140.9(7) . . ?
S7 O5 Ag2 110.4(9) . . ?
S6 O12 Ag4 108.0(11) . . ?
S5 O29 Ag3 117.0(16) . . ?
Ag2 S1 Ag3 77.25(11) . . ?
Ag2 S1 Ag5 85.53(13) . 2 ?
Ag2 S1 Ag6 132.06(17) . . ?
Ag3 S1 Ag5 139.19(17) . 2 ?
Ag3 S1 Ag6 73.65(11) . . ?
Ag6 S1 Ag5 92.34(15) . 2 ?
C3 S1 Ag2 103.7(12) . . ?
C3 S1 Ag3 97.8(13) . . ?
C3 S1 Ag5 122.3(14) . 2 ?
C3 S1 Ag6 117.2(13) . . ?
C72 S1 Ag2 115.1(17) . . ?
C72 S1 Ag3 102.8(19) . . ?
C72 S1 Ag5 118.0(19) . 2 ?
C72 S1 Ag6 108.0(18) . . ?
O1 S2 C20 107.2(12) . . ?
O1 S2 O3 112.6(7) . . ?
O3 S2 C20 104.7(10) . . ?
O4 S2 C20 106.1(13) . . ?
O4 S2 O1 113.0(9) . . ?
O4 S2 O3 112.6(10) . . ?
Ag1 S3 Ag3 73.08(11) . . ?
Ag1 S3 Ag4 81.23(12) . . ?
Ag1 S3 Ag5 142.56(19) . . ?
Ag3 S3 Ag4 137.20(18) . . ?
Ag3 S3 Ag5 86.71(13) . . ?
Ag5 S3 Ag4 94.02(16) . . ?
C16 S3 Ag1 101.1(6) . . ?
C16 S3 Ag3 106.3(8) . . ?
C16 S3 Ag4 111.9(8) . . ?
C16 S3 Ag5 114.9(6) . . ?
Ag1 S4 Ag4 131.79(17) . 2 ?
Ag2 S4 Ag1 75.63(12) . . ?
Ag2 S4 Ag4 79.81(13) . 2 ?
Ag7 S4 Ag1 75.01(11) . . ?
Ag7 S4 Ag2 129.94(18) . . ?
Ag7 S4 Ag4 90.79(16) . 2 ?
C2 S4 Ag1 106.4(7) . . ?
C2 S4 Ag2 109.6(7) . . ?
C2 S4 Ag4 120.9(6) . 2 ?
C2 S4 Ag7 117.1(7) . . ?
O6 S5 C26 108(3) . . ?
O8 S5 C26 115(3) . . ?
O8 S5 O6 103(3) . . ?
O8 S5 O11 116(3) . . ?
O11 S5 C26 105(3) . . ?
O11 S5 O6 111(3) . . ?
O28 S5 C71 98.5(19) . . ?
O28 S5 O29 117.1(19) . . ?
O29 S5 C71 101.2(18) . . ?
O30 S5 C71 103(2) . . ?
O30 S5 O28 115(2) . . ?
O30 S5 O29 117(2) . . ?
O9 S6 C31 105.9(10) . . ?
O10 S6 C31 106.5(10) . . ?
O10 S6 O9 112.8(15) . . ?
O12 S6 C31 106.3(10) . . ?
O12 S6 O9 111.8(15) . . ?
O12 S6 O10 112.9(17) . . ?
O2 S7 C29 106.3(14) . . ?
O2 S7 O7 110.5(12) . . ?
O5 S7 C29 105.8(16) . . ?
O5 S7 O2 114.3(11) . . ?
O5 S7 O7 112.3(11) . . ?
O7 S7 C29 106.9(15) . . ?
N10 C34 N3 112(2) . . ?
O13 C34 N3 123(3) . . ?
O13 C34 N10 125(3) . . ?
N8 C35 N7 111.8(19) 3_655 . ?
O16 C35 N7 120(4) . . ?
O16 C35 N8 129(4) . 3_655 ?
N3 C36 N4 114(3) . . ?
N5 C37 N6 104(2) . . ?
O17 C37 N5 136(3) . . ?
O17 C37 N6 120(3) . . ?
C49 C38 N3 105(2) . . ?
N12 C38 C49 107(3) . . ?
N12 C38 N3 111(2) . . ?
N14 C39 N4 108(2) . . ?
O14 C39 N4 125(2) . . ?
O14 C39 N14 127(2) . . ?
N14 C40 N7 111(2) . . ?
N12 C41 N13 109.8(18) . . ?
O18 C41 N12 126(3) . . ?
O18 C41 N13 124(3) . . ?
N10 C42 N11 113(2) . . ?
N8 C43 N13 109(2) . . ?
N11 C44 N9 106.4(19) . . ?
O15 C44 N9 122(3) . . ?
O15 C44 N11 130(3) . . ?
N4 C45 C50 107(3) . . ?
N4 C45 N6 117(3) . . ?
N6 C45 C50 104(3) . . ?
N8 C46 C47 104(2) . . ?
N8 C46 N11 114(2) . . ?
N11 C46 C47 102(2) . . ?
N7 C47 C46 105(2) 3_655 . ?
N9 C47 C46 103(2) . . ?
N9 C47 N7 112(2) . 3_655 ?
N6 C48 N12 114(3) . . ?
N10 C49 C38 108(2) . . ?
N13 C49 C38 104(2) . . ?
N13 C49 N10 115(2) . . ?
N5 C50 C45 104(3) . . ?
N5 C50 N14 115(3) . . ?
N14 C50 C45 101(3) . . ?
N9 C51 N5 111(2) . 3_655 ?
C34 N3 C36 123(2) . . ?
C34 N3 C38 105(2) . . ?
C36 N3 C38 131(3) . . ?
C39 N4 C36 119(2) . . ?
C39 N4 C45 112(2) . . ?
C45 N4 C36 128(3) . . ?
C37 N5 C50 118(4) . . ?
C37 N5 C51 117(3) . 3_655 ?
C50 N5 C51 125(3) . 3_655 ?
C45 N6 C37 109(2) . . ?
C45 N6 C48 131(3) . . ?
C48 N6 C37 120(2) . . ?
C35 N7 C40 126(2) . . ?
C35 N7 C47 106(2) . 3_655 ?
C40 N7 C47 125(3) . 3_655 ?
C35 N8 C43 122(2) 3_655 . ?
C35 N8 C46 113(3) 3_655 . ?
C43 N8 C46 125(3) . . ?
C44 N9 C47 111(3) . . ?
C51 N9 C44 120(2) . . ?
C51 N9 C47 124(3) . . ?
C34 N10 C42 125(2) . . ?
C34 N10 C49 109(2) . . ?
C42 N10 C49 126(3) . . ?
C42 N11 C46 121(3) . . ?
C44 N11 C42 120(2) . . ?
C44 N11 C46 115(2) . . ?
C41 N12 C38 110(3) . . ?
C41 N12 C48 120(2) . . ?
C48 N12 C38 128(3) . . ?
C41 N13 C43 124(2) . . ?
C41 N13 C49 108(2) . . ?
C43 N13 C49 125(2) . . ?
C39 N14 C40 120(2) . . ?
C39 N14 C50 111(2) . . ?
C40 N14 C50 125(3) . . ?
N16 C52 N17 112(4) . . ?
O19 C52 N16 122(6) . . ?
O19 C52 N17 125(6) . . ?
N18 C53 N16 120(6) . . ?
N16 C54 C56 109(5) . . ?
N16 C54 N19 113(5) . . ?
N19 C54 C56 108(5) . . ?
N20 C55 N17 104(4) . . ?
N15 C56 C54 93(4) . . ?
N17 C56 C54 98(5) . . ?
N17 C56 N15 119(5) . . ?
N21 C57 N18 110(4) . . ?
O20 C57 N18 124(3) . . ?
O20 C57 N21 124(3) . . ?
C64 C58 N18 105(5) . . ?
C64 C58 N22 106(5) . . ?
N18 C58 N22 107(5) . . ?
N19 C59 N15 106(4) . . ?
O21 C59 N15 122(6) . . ?
O21 C59 N19 130(7) . . ?
N22 C60 N19 112(6) . . ?
N20 C61 N23 107(4) . . ?
O22 C61 N20 126(7) . . ?
O22 C61 N23 126(7) . . ?
N20 C62 C65 99(4) . . ?
N24 C62 C65 99(5) . . ?
N24 C62 N20 121(5) . . ?
N15 C63 N24 121(4) . . ?
C58 C64 N25 105(6) . . ?
N21 C64 C58 107(6) . . ?
N21 C64 N25 117(5) . . ?
N23 C65 C62 107(5) . . ?
N23 C65 N26 116(5) . 3_655 ?
N26 C65 C62 102(5) 3_655 . ?
N26 C66 N21 116(5) . . ?
N25 C67 N22 128(6) . . ?
N25 C67 O23 141(10) . . ?
O23 C67 N22 91(7) . . ?
N25 C68 N23 109(5) 3_655 . ?
N24 C69 N26 111(4) 3_655 . ?
O24 C69 N24 131(7) . 3_655 ?
O24 C69 N26 118(6) . . ?
C59 N15 C56 119(5) . . ?
C63 N15 C56 114(5) . . ?
C63 N15 C59 126(5) . . ?
C52 N16 C53 128(5) . . ?
C52 N16 C54 106(6) . . ?
C53 N16 C54 126(6) . . ?
C52 N17 C55 124(4) . . ?
C52 N17 C56 114(6) . . ?
C56 N17 C55 120(6) . . ?
C53 N18 C57 130(5) . . ?
C53 N18 C58 124(5) . . ?
C57 N18 C58 106(5) . . ?
C59 N19 C54 113(6) . . ?
C59 N19 C60 121(5) . . ?
C60 N19 C54 126(5) . . ?
C61 N20 C55 120(5) . . ?
C61 N20 C62 115(5) . . ?
C62 N20 C55 121(5) . . ?
C57 N21 C64 112(5) . . ?
C57 N21 C66 121(4) . . ?
C64 N21 C66 123(5) . . ?
C60 N22 C58 114(5) . . ?
C60 N22 C67 154(6) . . ?
C67 N22 C58 84(4) . . ?
C61 N23 C68 110(5) . . ?
C65 N23 C61 110(5) . . ?
C65 N23 C68 137(6) . . ?
C63 N24 C62 116(5) . . ?
C69 N24 C62 116(5) 3_655 . ?
C69 N24 C63 128(5) 3_655 . ?
C64 N25 C68 131(6) . 3_655 ?
C67 N25 C64 115(7) . . ?
C67 N25 C68 113(7) . 3_655 ?
C66 N26 C65 122(6) . 3_655 ?
C69 N26 C65 112(5) . 3_655 ?
C69 N26 C66 125(6) . . ?
S8 C70 Ag2 104(2) . 2 ?
O25 S8 C70 110.4(17) . . ?
O25 S8 O26 117(3) . . ?
O26 S8 C70 110.3(17) . . ?
O27 S8 C70 110.2(17) . . ?
O27 S8 O25 98(3) . . ?
O27 S8 O26 110(3) . . ?

loop_
_geom_bond_atom_site_label_1
_geom_bond_atom_site_label_2
_geom_bond_distance
_geom_bond_site_symmetry_2
_geom_bond_publ_flag
Ag1 Ag2 3.0702(18) . ?
Ag1 Ag3 2.9470(19) . ?
Ag1 Ag4 3.2522(19) . ?
Ag1 Ag7 2.994(2) . ?
Ag1 O2 2.460(19) . ?
Ag1 O3 2.550(12) . ?
Ag1 S3 2.475(4) . ?
Ag1 S4 2.511(4) . ?
Ag2 Ag3 3.0878(18) . ?
Ag2 Ag4 3.233(2) 2 ?
Ag2 O5 2.436(19) . ?
Ag2 S1 2.466(4) . ?
Ag2 S4 2.496(4) . ?
Ag2 C70 2.55(5) 2 ?
Ag3 Ag6 2.990(2) . ?
Ag3 O29 2.55(3) . ?
Ag3 S1 2.481(4) . ?
Ag3 S3 2.475(4) . ?
Ag4 Ag2 3.233(2) 2 ?
Ag4 O1 2.320(12) . ?
Ag4 O12 2.43(2) . ?
Ag4 S3 2.521(5) . ?
Ag4 S4 2.544(5) 2 ?
Ag5 N2 2.305(13) . ?
Ag5 S1 2.591(4) 2 ?
Ag5 S3 2.519(4) . ?
Ag6 Ag3 2.990(2) 2 ?
Ag6 S1 2.506(4) 2 ?
Ag6 S1 2.507(4) . ?
Ag7 Ag1 2.994(2) 2 ?
Ag7 S4 2.404(4) . ?
Ag7 S4 2.404(4) 2 ?
C1 C11 1.39(2) . ?
C1 C18 1.34(3) . ?
C2 C11 1.51(3) . ?
C2 S4 1.820(19) . ?
C3 C4 1.38(5) . ?
C3 S1 1.89(5) . ?
C4 C5 1.3900 . ?
C4 C9 1.3900 . ?
C5 C6 1.3900 . ?
C6 C7 1.3900 . ?
C7 C8 1.3900 . ?
C8 C9 1.3900 . ?
C10 C11 1.41(2) . ?
C10 C14 1.34(3) . ?
C12 C23 1.40(3) . ?
C12 N1 1.30(2) . ?
C13 C14 1.39(3) . ?
C13 C18 1.38(3) . ?
C15 C24 1.52(4) . ?
C15 N1 1.46(2) . ?
C16 C19 1.51(3) . ?
C16 S3 1.81(2) . ?
C17 C21 1.39(3) . ?
C17 N1 1.33(2) . ?
C19 C22 1.36(3) . ?
C19 C27 1.35(4) . ?
C20 S2 1.76(2) . ?
C21 N2 1.32(3) . ?
C22 C25 1.44(3) . ?
C23 N2 1.31(2) . ?
C24 C28 1.60(4) . ?
C24 C33 1.69(4) . ?
C25 C30 1.36(4) . ?
C26 S5 1.83(3) . ?
C27 C32 1.36(3) . ?
C28 C28 1.40(8) 3_675 ?
C29 S7 1.78(3) . ?
C30 C32 1.33(4) . ?
C31 S6 1.691(14) . ?
C33 C33 1.50(7) 3_675 ?
C71 S5 1.83(3) . ?
C72 C73 1.63(7) . ?
C72 S1 1.76(7) . ?
C73 C76 1.401(18) . ?
C73 C77 1.400(18) . ?
C74 C75 1.400(18) . ?
C74 C76 1.400(18) . ?
C75 C78 1.399(18) . ?
C77 C78 1.399(18) . ?
O1 S2 1.446(11) . ?
O2 S7 1.476(17) . ?
O3 S2 1.460(11) . ?
O4 S2 1.431(18) . ?
O5 S7 1.46(2) . ?
O6 S5 1.49(8) . ?
O7 S7 1.49(2) . ?
O8 S5 1.27(4) . ?
O9 S6 1.449(12) . ?
O10 S6 1.445(12) . ?
O11 S5 1.39(4) . ?
O12 S6 1.443(12) . ?
O28 S5 1.49(3) . ?
O29 S5 1.50(2) . ?
O30 S5 1.37(6) . ?
S1 Ag5 2.591(4) 2 ?
S4 Ag4 2.544(5) 2 ?
C34 N3 1.43(4) . ?
C34 N10 1.35(4) . ?
C34 O13 1.236(14) . ?
C35 N7 1.44(4) . ?
C35 N8 1.32(4) 3_655 ?
C35 O16 1.234(15) . ?
C36 N3 1.443(12) . ?
C36 N4 1.443(12) . ?
C37 N5 1.27(5) . ?
C37 N6 1.49(4) . ?
C37 O17 1.236(14) . ?
C38 C49 1.46(5) . ?
C38 N3 1.51(4) . ?
C38 N12 1.46(2) . ?
C39 N4 1.366(19) . ?
C39 N14 1.365(19) . ?
C39 O14 1.237(14) . ?
C40 N7 1.442(12) . ?
C40 N14 1.442(12) . ?
C41 N12 1.29(4) . ?
C41 N13 1.43(4) . ?
C41 O18 1.237(14) . ?
C42 N10 1.444(12) . ?
C42 N11 1.444(12) . ?
C43 N8 1.444(12) . ?
C43 N13 1.445(12) . ?
C44 N9 1.44(4) . ?
C44 N11 1.30(4) . ?
C44 O15 1.236(15) . ?
C45 C50 1.50(5) . ?
C45 N4 1.39(4) . ?
C45 N6 1.40(4) . ?
C46 C47 1.57(5) . ?
C46 N8 1.445(12) . ?
C46 N11 1.46(2) . ?
C47 N7 1.50(4) 3_655 ?
C47 N9 1.46(2) . ?
C48 N6 1.439(12) . ?
C48 N12 1.442(12) . ?
C49 N10 1.46(3) . ?
C49 N13 1.46(2) . ?
C50 N5 1.37(4) . ?
C50 N14 1.50(4) . ?
C51 N5 1.55(5) 3_655 ?
C51 N9 1.441(12) . ?
N5 C51 1.55(5) 3_655 ?
N7 C47 1.50(4) 3_655 ?
N8 C35 1.32(4) 3_655 ?
C52 N16 1.38(8) . ?
C52 N17 1.39(9) . ?
C52 O19 1.236(15) . ?
C53 N16 1.43(9) . ?
C53 N18 1.26(9) . ?
C54 C56 1.63(10) . ?
C54 N16 1.44(7) . ?
C54 N19 1.53(7) . ?
C55 N17 1.55(9) . ?
C55 N20 1.49(8) . ?
C56 N15 1.53(7) . ?
C56 N17 1.41(7) . ?
C57 N18 1.37(2) . ?
C57 N21 1.36(2) . ?
C57 O20 1.236(15) . ?
C58 C64 1.43(10) . ?
C58 N18 1.52(9) . ?
C58 N22 1.87(9) . ?
C59 N15 1.46(8) . ?
C59 N19 1.30(8) . ?
C59 O21 1.237(15) . ?
C60 N19 1.42(9) . ?
C60 N22 1.16(8) . ?
C61 N20 1.31(8) . ?
C61 N23 1.49(9) . ?
C61 O22 1.235(15) . ?
C62 C65 1.64(10) . ?
C62 N20 1.47(7) . ?
C62 N24 1.46(7) . ?
C63 N15 1.445(13) . ?
C63 N24 1.445(13) . ?
C64 N21 1.37(7) . ?
C64 N25 1.44(8) . ?
C65 N23 1.35(8) . ?
C65 N26 1.48(8) 3_655 ?
C66 N21 1.46(8) . ?
C66 N26 1.46(8) . ?
C67 N22 1.59(12) . ?
C67 N25 1.05(10) . ?
C67 O23 1.236(15) . ?
C68 N23 1.51(9) . ?
C68 N25 1.50(8) 3_655 ?
C69 N24 1.30(7) 3_655 ?
C69 N26 1.34(8) . ?
C69 O24 1.237(15) . ?
N24 C69 1.30(7) 3_655 ?
N25 C68 1.50(8) 3_655 ?
N26 C65 1.48(8) 3_655 ?
C70 Ag2 2.55(5) 2 ?
C70 S8 1.693(10) . ?
O25 S8 1.447(13) . ?
O26 S8 1.448(13) . ?
O27 S8 1.447(13) . ?

loop_
_geom_torsion_atom_site_label_1
_geom_torsion_atom_site_label_2
_geom_torsion_atom_site_label_3
_geom_torsion_atom_site_label_4
_geom_torsion
_geom_torsion_site_symmetry_1
_geom_torsion_site_symmetry_2
_geom_torsion_site_symmetry_3
_geom_torsion_site_symmetry_4
_geom_torsion_publ_flag
Ag1 O2 S7 C29 178.8(15) . . . . ?
Ag1 O2 S7 O5 62.4(14) . . . . ?
Ag1 O2 S7 O7 -65.5(14) . . . . ?
Ag1 O3 S2 C20 -125.4(18) . . . . ?
Ag1 O3 S2 O1 -9(2) . . . . ?
Ag1 O3 S2 O4 119.8(17) . . . . ?
Ag2 O5 S7 C29 180.0(12) . . . . ?
Ag2 O5 S7 O2 -63.4(12) . . . . ?
Ag2 O5 S7 O7 63.6(12) . . . . ?
Ag2 C70 S8 O25 -170(3) 2 . . . ?
Ag2 C70 S8 O26 -40(3) 2 . . . ?
Ag2 C70 S8 O27 82(3) 2 . . . ?
Ag3 O29 S5 C26 -158(3) . . . . ?
Ag3 O29 S5 C71 -139.6(18) . . . . ?
Ag3 O29 S5 O6 -13(4) . . . . ?
Ag3 O29 S5 O8 -62(4) . . . . ?
Ag3 O29 S5 O11 98(2) . . . . ?
Ag3 O29 S5 O28 115(2) . . . . ?
Ag3 O29 S5 O30 -28(3) . . . . ?
Ag4 O1 S2 C20 92.6(12) . . . . ?
Ag4 O1 S2 O3 -22.1(13) . . . . ?
Ag4 O1 S2 O4 -151.0(10) . . . . ?
Ag4 O12 S6 C31 -128.7(13) . . . . ?
Ag4 O12 S6 O9 -14(2) . . . . ?
Ag4 O12 S6 O10 114.8(16) . . . . ?
C3 C4 C5 C6 -177(4) . . . . ?
C3 C4 C9 C8 178(3) . . . . ?
C4 C3 S1 Ag2 -86(3) . . . . ?
C4 C3 S1 Ag3 -165(2) . . . . ?
C4 C3 S1 Ag5 7(3) . . . 2 ?
C4 C3 S1 Ag6 120(2) . . . . ?
C4 C3 S1 C72 79(15) . . . . ?
C4 C5 C6 C7 0.0 . . . . ?
C5 C4 C9 C8 0.0 . . . . ?
C5 C6 C7 C8 0.0 . . . . ?
C6 C7 C8 C9 0.0 . . . . ?
C7 C8 C9 C4 0.0 . . . . ?
C9 C4 C5 C6 0.0 . . . . ?
C11 C1 C18 C13 1(4) . . . . ?
C11 C2 S4 Ag1 -111.9(12) . . . . ?
C11 C2 S4 Ag2 167.9(11) . . . . ?
C11 C2 S4 Ag4 78.3(14) . . . 2 ?
C11 C2 S4 Ag7 -30.7(15) . . . . ?
C11 C10 C14 C13 -2(4) . . . . ?
C12 C23 N2 Ag5 173.8(16) . . . . ?
C12 C23 N2 C21 -5(3) . . . . ?
C14 C10 C11 C1 0(3) . . . . ?
C14 C10 C11 C2 178(2) . . . . ?
C14 C13 C18 C1 -3(4) . . . . ?
C15 C24 C28 C28 67(5) . . . 3_675 ?
C15 C24 C33 C33 171(4) . . . 3_675 ?
C16 C19 C22 C25 -179(3) . . . . ?
C16 C19 C27 C32 -175(3) . . . . ?
C17 C21 N2 Ag5 -175.1(18) . . . . ?
C17 C21 N2 C23 4(4) . . . . ?
C18 C1 C11 C2 -177(2) . . . . ?
C18 C1 C11 C10 1(3) . . . . ?
C18 C13 C14 C10 4(4) . . . . ?
C19 C16 S3 Ag1 160.7(15) . . . . ?
C19 C16 S3 Ag3 -123.9(15) . . . . ?
C19 C16 S3 Ag4 75.8(17) . . . . ?
C19 C16 S3 Ag5 -29.9(19) . . . . ?
C19 C22 C25 C30 -3(5) . . . . ?
C19 C27 C32 C30 -9(6) . . . . ?
C21 C17 N1 C12 4(4) . . . . ?
C21 C17 N1 C15 179(2) . . . . ?
C22 C19 C27 C32 5(6) . . . . ?
C22 C25 C30 C32 -1(6) . . . . ?
C23 C12 N1 C15 -180(2) . . . . ?
C23 C12 N1 C17 -5(3) . . . . ?
C24 C15 N1 C12 -120(2) . . . . ?
C24 C15 N1 C17 66(3) . . . . ?
C25 C30 C32 C27 7(6) . . . . ?
C27 C19 C22 C25 2(5) . . . . ?
C28 C24 C33 C33 -33(3) . . . 3_675 ?
C33 C24 C28 C28 38(4) . . . 3_675 ?
C72 C73 C76 C74 -173(4) . . . . ?
C72 C73 C77 C78 174(3) . . . . ?
C73 C72 S1 Ag2 -63(4) . . . . ?
C73 C72 S1 Ag3 -145(3) . . . . ?
C73 C72 S1 Ag5 36(4) . . . 2 ?
C73 C72 S1 Ag6 139(3) . . . . ?
C73 C72 S1 C3 -78(15) . . . . ?
C73 C77 C78 C75 0.0(4) . . . . ?
C74 C75 C78 C77 0.0(3) . . . . ?
C75 C74 C76 C73 0.0(3) . . . . ?
C76 C73 C77 C78 0.0(4) . . . . ?
C76 C74 C75 C78 0.0(2) . . . . ?
C77 C73 C76 C74 0.0(3) . . . . ?
N1 C12 C23 N2 6(3) . . . . ?
N1 C15 C24 C28 163(3) . . . . ?
N1 C15 C24 C33 179(2) . . . . ?
N1 C17 C21 N2 -4(4) . . . . ?
S1 C3 C4 C5 -86(4) . . . . ?
S1 C3 C4 C9 97(2) . . . . ?
S1 C72 C73 C76 34(5) . . . . ?
S1 C72 C73 C77 -140(3) . . . . ?
S3 C16 C19 C22 89(3) . . . . ?
S3 C16 C19 C27 -91(3) . . . . ?
S4 C2 C11 C1 67(2) . . . . ?
S4 C2 C11 C10 -110.9(18) . . . . ?
C38 C49 N10 C34 1(3) . . . . ?
C38 C49 N10 C42 -178(2) . . . . ?
C38 C49 N13 C41 -6(3) . . . . ?
C38 C49 N13 C43 -166(2) . . . . ?
C45 C50 N5 C37 1(4) . . . . ?
C45 C50 N5 C51 172(3) . . . 3_655 ?
C45 C50 N14 C39 -7(3) . . . . ?
C45 C50 N14 C40 -165(2) . . . . ?
C46 C47 N9 C44 9(3) . . . . ?
C46 C47 N9 C51 162(3) . . . . ?
C47 C46 N8 C35 4(3) . . . 3_655 ?
C47 C46 N8 C43 175(2) . . . . ?
C47 C46 N11 C42 -169(2) . . . . ?
C47 C46 N11 C44 -12(3) . . . . ?
C49 C38 N3 C34 -4(3) . . . . ?
C49 C38 N3 C36 -174(3) . . . . ?
C49 C38 N12 C41 11(3) . . . . ?
C49 C38 N12 C48 172(2) . . . . ?
C50 C45 N4 C36 171(3) . . . . ?
C50 C45 N4 C39 0(4) . . . . ?
C50 C45 N6 C37 2(3) . . . . ?
C50 C45 N6 C48 -171(3) . . . . ?
N3 C34 N10 C42 175(3) . . . . ?
N3 C34 N10 C49 -5(3) . . . . ?
N3 C36 N4 C39 -108(3) . . . . ?
N3 C36 N4 C45 81(4) . . . . ?
N3 C38 C49 N10 2(2) . . . . ?
N3 C38 C49 N13 -121(2) . . . . ?
N3 C38 N12 C41 126(3) . . . . ?
N3 C38 N12 C48 -74(3) . . . . ?
N4 C36 N3 C34 110(3) . . . . ?
N4 C36 N3 C38 -81(4) . . . . ?
N4 C39 N14 C40 167(3) . . . . ?
N4 C39 N14 C50 7(4) . . . . ?
N4 C45 C50 N5 123(3) . . . . ?
N4 C45 C50 N14 4(3) . . . . ?
N4 C45 N6 C37 -116(3) . . . . ?
N4 C45 N6 C48 70(4) . . . . ?
N5 C37 N6 C45 -2(3) . . . . ?
N5 C37 N6 C48 172(3) . . . . ?
N5 C50 N14 C39 -118(4) . . . . ?
N5 C50 N14 C40 84(4) . . . . ?
N5 C51 N9 C44 -121(3) 3_655 . . . ?
N5 C51 N9 C47 87(4) 3_655 . . . ?
N6 C37 N5 C50 1(4) . . . . ?
N6 C37 N5 C51 -172(3) . . . 3_655 ?
N6 C45 C50 N5 -2(3) . . . . ?
N6 C45 C50 N14 -121(3) . . . . ?
N6 C45 N4 C36 -72(4) . . . . ?
N6 C45 N4 C39 117(3) . . . . ?
N6 C48 N12 C38 86(3) . . . . ?
N6 C48 N12 C41 -115(3) . . . . ?
N7 C40 N14 C39 118(3) . . . . ?
N7 C40 N14 C50 -86(4) . . . . ?
N7 C47 N9 C44 120(3) 3_655 . . . ?
N7 C47 N9 C51 -86(4) 3_655 . . . ?
N8 C35 N7 C40 -171(3) 3_655 . . . ?
N8 C35 N7 C47 -12(4) 3_655 . . 3_655 ?
N8 C43 N13 C41 107(3) . . . . ?
N8 C43 N13 C49 -96(3) . . . . ?
N8 C46 C47 N7 3(2) . . . 3_655 ?
N8 C46 C47 N9 120(2) . . . . ?
N8 C46 N11 C42 80(3) . . . . ?
N8 C46 N11 C44 -123(3) . . . . ?
N9 C44 N11 C42 174(3) . . . . ?
N9 C44 N11 C46 18(3) . . . . ?
N10 C34 N3 C36 177(3) . . . . ?
N10 C34 N3 C38 6(3) . . . . ?
N10 C42 N11 C44 109(3) . . . . ?
N10 C42 N11 C46 -95(3) . . . . ?
N10 C49 N13 C41 -123(3) . . . . ?
N10 C49 N13 C43 77(3) . . . . ?
N11 C42 N10 C34 -97(3) . . . . ?
N11 C42 N10 C49 82(3) . . . . ?
N11 C44 N9 C47 -16(4) . . . . ?
N11 C44 N9 C51 -171(3) . . . . ?
N11 C46 C47 N7 -116(2) . . . 3_655 ?
N11 C46 C47 N9 1(3) . . . . ?
N11 C46 N8 C35 115(3) . . . 3_655 ?
N11 C46 N8 C43 -74(4) . . . . ?
N12 C38 C49 N10 120(2) . . . . ?
N12 C38 C49 N13 -3(3) . . . . ?
N12 C38 N3 C34 -120(3) . . . . ?
N12 C38 N3 C36 70(4) . . . . ?
N12 C41 N13 C43 174(2) . . . . ?
N12 C41 N13 C49 13(3) . . . . ?
N12 C48 N6 C37 106(3) . . . . ?
N12 C48 N6 C45 -81(4) . . . . ?
N13 C41 N12 C38 -15(3) . . . . ?
N13 C41 N12 C48 -178(2) . . . . ?
N13 C43 N8 C35 -103(3) . . . 3_655 ?
N13 C43 N8 C46 87(3) . . . . ?
N13 C49 N10 C34 117(3) . . . . ?
N13 C49 N10 C42 -63(4) . . . . ?
N14 C39 N4 C36 -177(3) . . . . ?
N14 C39 N4 C45 -5(4) . . . . ?
N14 C40 N7 C35 -121(3) . . . . ?
N14 C40 N7 C47 84(3) . . . 3_655 ?
N14 C50 N5 C37 110(4) . . . . ?
N14 C50 N5 C51 -78(4) . . . 3_655 ?
O13 C34 N3 C36 -6(5) . . . . ?
O13 C34 N3 C38 -177(3) . . . . ?
O13 C34 N10 C42 -2(5) . . . . ?
O13 C34 N10 C49 179(3) . . . . ?
O14 C39 N4 C36 7(5) . . . . ?
O14 C39 N4 C45 179(4) . . . . ?
O14 C39 N14 C40 -17(5) . . . . ?
O14 C39 N14 C50 -176(4) . . . . ?
O15 C44 N9 C47 174(3) . . . . ?
O15 C44 N9 C51 19(5) . . . . ?
O15 C44 N11 C42 -17(5) . . . . ?
O15 C44 N11 C46 -174(3) . . . . ?
O16 C35 N7 C40 9(5) . . . . ?
O16 C35 N7 C47 168(3) . . . 3_655 ?
O17 C37 N5 C50 175(3) . . . . ?
O17 C37 N5 C51 3(6) . . . 3_655 ?
O17 C37 N6 C45 -178(3) . . . . ?
O17 C37 N6 C48 -3(4) . . . . ?
O18 C41 N12 C38 174(3) . . . . ?
O18 C41 N12 C48 11(4) . . . . ?
O18 C41 N13 C43 -15(4) . . . . ?
O18 C41 N13 C49 -175(3) . . . . ?
C54 C56 N15 C59 6(5) . . . . ?
C54 C56 N15 C63 179(4) . . . . ?
C54 C56 N17 C52 5(6) . . . . ?
C54 C56 N17 C55 175(5) . . . . ?
C56 C54 N16 C52 4(7) . . . . ?
C56 C54 N16 C53 -177(6) . . . . ?
C56 C54 N19 C59 -1(6) . . . . ?
C56 C54 N19 C60 172(5) . . . . ?
C58 C64 N21 C57 1(7) . . . . ?
C58 C64 N21 C66 -159(5) . . . . ?
C58 C64 N25 C67 -6(9) . . . . ?
C58 C64 N25 C68 166(6) . . . 3_655 ?
C62 C65 N23 C61 7(7) . . . . ?
C62 C65 N23 C68 164(6) . . . . ?
C64 C58 N18 C53 175(6) . . . . ?
C64 C58 N18 C57 0(7) . . . . ?
C64 C58 N22 C60 -172(6) . . . . ?
C64 C58 N22 C67 -12(6) . . . . ?
C65 C62 N20 C55 -167(5) . . . . ?
C65 C62 N20 C61 -9(7) . . . . ?
C65 C62 N24 C63 -178(4) . . . . ?
C65 C62 N24 C69 1(6) . . . 3_655 ?
N15 C56 N17 C52 104(7) . . . . ?
N15 C56 N17 C55 -87(7) . . . . ?
N15 C59 N19 C54 5(5) . . . . ?
N15 C59 N19 C60 -169(5) . . . . ?
N15 C63 N24 C62 87(6) . . . . ?
N15 C63 N24 C69 -91(7) . . . 3_655 ?
N16 C52 N17 C55 -173(5) . . . . ?
N16 C52 N17 C56 -3(8) . . . . ?
N16 C53 N18 C57 -91(9) . . . . ?
N16 C53 N18 C58 95(8) . . . . ?
N16 C54 C56 N15 -125(5) . . . . ?
N16 C54 C56 N17 -5(6) . . . . ?
N16 C54 N19 C59 119(6) . . . . ?
N16 C54 N19 C60 -68(7) . . . . ?
N17 C52 N16 C53 180(6) . . . . ?
N17 C52 N16 C54 -1(8) . . . . ?
N17 C55 N20 C61 111(6) . . . . ?
N17 C55 N20 C62 -91(6) . . . . ?
N17 C56 N15 C59 -95(8) . . . . ?
N17 C56 N15 C63 77(8) . . . . ?
N18 C53 N16 C52 91(9) . . . . ?
N18 C53 N16 C54 -89(8) . . . . ?
N18 C57 N21 C64 -1(8) . . . . ?
N18 C57 N21 C66 160(5) . . . . ?
N18 C58 C64 N21 0(6) . . . . ?
N18 C58 C64 N25 125(5) . . . . ?
N18 C58 N22 C60 76(7) . . . . ?
N18 C58 N22 C67 -124(5) . . . . ?
N19 C54 C56 N15 -3(5) . . . . ?
N19 C54 C56 N17 118(4) . . . . ?
N19 C54 N16 C52 -117(6) . . . . ?
N19 C54 N16 C53 63(8) . . . . ?
N19 C59 N15 C56 -7(6) . . . . ?
N19 C59 N15 C63 -179(5) . . . . ?
N19 C60 N22 C58 -99(6) . . . . ?
N19 C60 N22 C67 131(14) . . . . ?
N20 C55 N17 C52 -100(6) . . . . ?
N20 C55 N17 C56 91(5) . . . . ?
N20 C61 N23 C65 -13(7) . . . . ?
N20 C61 N23 C68 -176(5) . . . . ?
N20 C62 C65 N23 0(6) . . . . ?
N20 C62 C65 N26 -122(5) . . . 3_655 ?
N20 C62 N24 C63 -72(7) . . . . ?
N20 C62 N24 C69 107(7) . . . 3_655 ?
N21 C57 N18 C53 -174(7) . . . . ?
N21 C57 N18 C58 1(7) . . . . ?
N21 C64 N25 C67 113(8) . . . . ?
N21 C64 N25 C68 -76(9) . . . 3_655 ?
N21 C66 N26 C65 78(8) . . . 3_655 ?
N21 C66 N26 C69 -113(7) . . . . ?
N22 C58 C64 N21 -114(5) . . . . ?
N22 C58 C64 N25 12(6) . . . . ?
N22 C58 N18 C53 -73(7) . . . . ?
N22 C58 N18 C57 112(5) . . . . ?
N22 C60 N19 C54 101(6) . . . . ?
N22 C60 N19 C59 -86(7) . . . . ?
N22 C67 N25 C64 -6(12) . . . . ?
N22 C67 N25 C68 -179(7) . . . 3_655 ?
N23 C61 N20 C55 172(5) . . . . ?
N23 C61 N20 C62 13(7) . . . . ?
N24 C62 C65 N23 124(5) . . . . ?
N24 C62 C65 N26 2(5) . . . 3_655 ?
N24 C62 N20 C55 86(7) . . . . ?
N24 C62 N20 C61 -115(7) . . . . ?
N24 C63 N15 C56 -90(6) . . . . ?
N24 C63 N15 C59 82(7) . . . . ?
N24 C69 N26 C65 -4(7) 3_655 . . 3_655 ?
N24 C69 N26 C66 -174(6) 3_655 . . . ?
N25 C64 N21 C57 -117(7) . . . . ?
N25 C64 N21 C66 83(8) . . . . ?
N25 C67 N22 C58 12(10) . . . . ?
N25 C67 N22 C60 147(14) . . . . ?
N25 C68 N23 C61 -126(6) 3_655 . . . ?
N25 C68 N23 C65 77(9) 3_655 . . . ?
N26 C65 N23 C61 120(6) 3_655 . . . ?
N26 C65 N23 C68 -83(9) 3_655 . . . ?
N26 C66 N21 C57 113(7) . . . . ?
N26 C66 N21 C64 -88(7) . . . . ?
O19 C52 N16 C53 3(12) . . . . ?
O19 C52 N16 C54 -177(7) . . . . ?
O19 C52 N17 C55 4(11) . . . . ?
O19 C52 N17 C56 173(7) . . . . ?
O20 C57 N18 C53 -10(12) . . . . ?
O20 C57 N18 C58 164(7) . . . . ?
O20 C57 N21 C64 -165(6) . . . . ?
O20 C57 N21 C66 -4(10) . . . . ?
O21 C59 N15 C56 -174(5) . . . . ?
O21 C59 N15 C63 14(8) . . . . ?
O21 C59 N19 C54 170(5) . . . . ?
O21 C59 N19 C60 -4(9) . . . . ?
O22 C61 N20 C55 -12(10) . . . . ?
O22 C61 N20 C62 -171(6) . . . . ?
O22 C61 N23 C65 172(6) . . . . ?
O22 C61 N23 C68 9(9) . . . . ?
O23 C67 N22 C58 -175(6) . . . . ?
O23 C67 N22 C60 -40(17) . . . . ?
O23 C67 N25 C64 -175(12) . . . . ?
O23 C67 N25 C68 12(17) . . . 3_655 ?
O24 C69 N26 C65 -177(5) . . . 3_655 ?
O24 C69 N26 C66 13(10) . . . . ?
